data_7009010
loop_
_publ_author_name
'Kloo, Lars'
'Svensson, Per H.'
'Taylor, Michael J.'

_publ_contact_author
;
 Lars Kloo
 Inorganic Chemistry, Department of Chemistry, 
Royal Institute of Chemistry, S-1044 Stockholm, Sweden
;
_publ_section_title
;
 Investigations of the polyiodides H3O&#x00B7;Ix (x&#x2005;=&#x2005;3,
 5 or 7) as dibenzo-18-crown-6 complexes
;
_journal_issue 7
_journal_name_full 'Journal of the Chemical Society, Dalton Transactions'
_journal_page_first 1061
_journal_paper_doi 10.1039/a908053h
_journal_year 2000
_chemical_formula_sum 'C20 H27 I3 O7'
_chemical_formula_weight 760.14
_space_group_IT_number 14
_symmetry_cell_setting monoclinic
_symmetry_Int_Tables_number 14
_symmetry_space_group_name_Hall '-P 2yn'
_symmetry_space_group_name_H-M 'P 1 21/n 1'
_audit_creation_date 'Wed Jan 21 18:34:37 1998'
_audit_creation_method 'from TEXRAY.INF file'
_cell_angle_alpha 90
_cell_angle_beta 101.81(1)
_cell_angle_gamma 90
_cell_formula_units_Z 8
_cell_length_a 14.460(4)
_cell_length_b 22.065(10)
_cell_length_c 16.364(5)
_cell_measurement_reflns_used 20
_cell_measurement_temperature 293
_cell_measurement_theta_max 20
_cell_measurement_theta_min 12
_cell_volume 5111(3)
_computing_cell_refinement 'MSC/AFC Diffractometer Control'
_computing_data_collection 'MSC/AFC Diffractometer Control'
_computing_data_reduction teXsan
_computing_publication_material teXsan
_computing_structure_refinement teXsan
_computing_structure_solution SIR92
_diffrn_ambient_temperature 293
_diffrn_measurement_device CAD4
_diffrn_measurement_method '\w-2\q scans'
_diffrn_orient_matrix_UB_11 0.01330
_diffrn_orient_matrix_UB_12 0.04387
_diffrn_orient_matrix_UB_13 0.01252
_diffrn_orient_matrix_UB_21 -0.01932
_diffrn_orient_matrix_UB_22 0.00969
_diffrn_orient_matrix_UB_23 -0.06085
_diffrn_orient_matrix_UB_31 -0.06660
_diffrn_orient_matrix_UB_32 0.00592
_diffrn_orient_matrix_UB_33 0.00655
_diffrn_radiation_monochromator graphite
_diffrn_radiation_source 'X-ray tube'
_diffrn_radiation_type MoKalpha
_diffrn_radiation_wavelength 0.7107
_diffrn_reflns_av_R_equivalents 0.0371
_diffrn_reflns_limit_h_max 18
_diffrn_reflns_limit_h_min 0
_diffrn_reflns_limit_k_max 27
_diffrn_reflns_limit_k_min -27
_diffrn_reflns_limit_l_max 19
_diffrn_reflns_limit_l_min -20
_diffrn_reflns_number 11071
_diffrn_reflns_theta_max 26.29
_diffrn_reflns_theta_min 2.07
_diffrn_standards_decay_% -0.38
_diffrn_standards_interval_count '120 min'
_diffrn_standards_number 3
_exptl_absorpt_coefficient_mu 3.706
_exptl_absorpt_correction_T_max 1.000
_exptl_absorpt_correction_T_min 0.894
_exptl_absorpt_correction_type empirical
_exptl_absorpt_process_details psi-scan
_exptl_crystal_colour orange
_exptl_crystal_density_diffrn 1.976
_exptl_crystal_description rectangular
_exptl_crystal_F_000 2896.00
_exptl_crystal_size_max 0.31
_exptl_crystal_size_mid 0.15
_exptl_crystal_size_min 0.13
_refine_diff_density_max 1.25
_refine_diff_density_min -1.18
_refine_ls_goodness_of_fit_obs 1.781
_refine_ls_hydrogen_treatment noref
_refine_ls_matrix_type full
_refine_ls_number_parameters 542
_refine_ls_number_reflns 4040
_refine_ls_number_restraints 0
_refine_ls_R_factor_obs 0.0415
_refine_ls_shift/esd_max 0.0000
_refine_ls_structure_factor_coef F
_refine_ls_weighting_scheme sigma
_refine_ls_wR_factor_obs 0.0432
_reflns_number_observed 4040
_reflns_number_total 10657
_reflns_observed_criterion >3sigma(I)
_cod_data_source_file a908053h.txt
_cod_data_source_block '[H3O(dibenzo-18-crown-6)][I3]'
_cod_original_cell_volume 5110(2)
_cod_original_sg_symbol_H-M 'P 21/n     '
_cod_original_formula_sum 'C20 H27 I3 O7 '
_cod_database_code 7009010

loop_
_symmetry_equiv_pos_as_xyz
'   +x,   +y,   +z'
1/2-x,1/2+y,1/2-z
'   -x,   -y,   -z'
1/2+x,1/2-y,1/2+z

loop_
_atom_site_aniso_label
_atom_site_aniso_U_11
_atom_site_aniso_U_22
_atom_site_aniso_U_33
_atom_site_aniso_U_12
_atom_site_aniso_U_13
_atom_site_aniso_U_23
I(1) 0.1044(8) 0.0616(6) 0.0594(6) -0.0008(5) 0.0043(5) -0.0018(5)
I(2) 0.0678(6) 0.0408(4) 0.0676(6) 0.0004(4) 0.0180(4) 0.0038(4)
I(3) 0.0674(7) 0.0527(5) 0.0832(7) -0.0011(5) -0.0008(5) 0.0052(5)
I(4) 0.0711(7) 0.0638(6) 0.1247(9) 0.0134(6) -0.0041(6) -0.0128(6)
I(5) 0.0722(6) 0.0400(4) 0.0714(6) 0.0002(4) 0.0221(5) -0.0010(4)
I(6) 0.0780(7) 0.0788(7) 0.1189(9) -0.0145(6) -0.0093(6) 0.0185(6)
O(1) 0.046(6) 0.039(5) 0.063(6) 0.000(4) 0.010(5) 0.003(4)
O(2) 0.050(6) 0.056(5) 0.058(6) 0.013(4) -0.002(5) -0.004(5)
O(3) 0.058(6) 0.043(5) 0.057(6) -0.002(4) 0.009(5) -0.001(4)
O(4) 0.059(6) 0.036(5) 0.055(6) 0.005(4) 0.016(5) -0.001(4)
O(5) 0.056(6) 0.054(5) 0.054(6) -0.012(4) -0.004(5) 0.008(4)
O(6) 0.053(6) 0.040(5) 0.059(6) 0.003(4) 0.004(5) 0.001(4)
O(7) 0.055(6) 0.040(5) 0.056(6) -0.002(4) 0.007(5) 0.001(4)
O(8) 0.057(6) 0.053(6) 0.055(6) 0.014(4) -0.003(5) -0.009(4)
O(9) 0.053(6) 0.045(5) 0.053(6) 0.008(4) 0.001(5) 0.001(4)
O(10) 0.053(6) 0.037(5) 0.062(6) -0.001(4) 0.009(5) -0.001(4)
O(11) 0.053(6) 0.054(5) 0.059(6) 0.006(5) 0.004(5) -0.008(5)
O(12) 0.057(6) 0.046(5) 0.059(6) 0.004(4) 0.014(5) 0.007(4)
O(13) 0.051(6) 0.048(5) 0.054(5) 0.003(4) 0.010(5) 0.005(4)
O(14) 0.043(6) 0.048(5) 0.051(5) 0.000(4) 0.005(4) 0.002(4)
C(1) 0.040(9) 0.055(8) 0.045(8) -0.014(7) 0.011(7) -0.004(6)
C(2) 0.046(10) 0.064(9) 0.062(10) -0.001(8) 0.000(8) -0.010(7)
C(3) 0.05(1) 0.072(10) 0.07(1) 0.013(8) -0.012(8) 0.000(8)
C(4) 0.042(10) 0.08(1) 0.06(1) -0.005(8) -0.012(8) 0.000(8)
C(5) 0.06(1) 0.053(8) 0.051(9) -0.009(7) -0.009(8) 0.001(6)
C(6) 0.047(9) 0.056(8) 0.032(8) 0.001(7) 0.001(7) -0.002(6)
C(7) 0.047(9) 0.051(8) 0.066(10) -0.007(7) 0.005(7) -0.005(7)
C(8) 0.052(10) 0.050(8) 0.066(10) 0.006(7) 0.010(8) -0.003(7)
C(9) 0.044(10) 0.053(8) 0.08(1) 0.001(7) -0.008(8) -0.006(7)
C(10) 0.051(9) 0.049(8) 0.08(1) -0.007(7) -0.002(8) -0.011(7)
C(11) 0.028(8) 0.059(8) 0.047(9) 0.001(6) 0.011(7) -0.006(7)
C(12) 0.053(10) 0.064(9) 0.07(1) -0.016(7) 0.019(8) -0.009(8)
C(13) 0.06(1) 0.11(1) 0.06(1) -0.02(1) 0.027(8) -0.02(1)
C(14) 0.06(1) 0.11(1) 0.039(9) -0.005(10) 0.014(7) 0.008(9)
C(15) 0.06(1) 0.060(9) 0.06(1) 0.006(7) 0.012(8) 0.006(8)
C(16) 0.037(8) 0.051(9) 0.059(10) 0.004(6) 0.020(7) 0.001(8)
C(17) 0.08(1) 0.052(8) 0.052(9) -0.011(7) -0.009(8) 0.003(7)
C(18) 0.06(1) 0.040(8) 0.08(1) -0.014(7) 0.001(8) 0.002(7)
C(19) 0.055(10) 0.038(7) 0.07(1) -0.008(6) -0.004(8) 0.008(7)
C(20) 0.07(1) 0.041(8) 0.051(9) 0.010(7) 0.010(8) 0.011(6)
C(21) 0.040(8) 0.056(9) 0.058(10) -0.003(7) 0.019(7) 0.002(8)
C(22) 0.052(10) 0.061(9) 0.053(10) 0.010(7) 0.013(8) 0.021(8)
C(23) 0.06(1) 0.12(1) 0.045(10) -0.002(10) 0.012(8) 0.014(10)
C(24) 0.07(1) 0.10(1) 0.05(1) -0.012(9) 0.025(8) -0.026(9)
C(25) 0.051(10) 0.080(10) 0.043(9) 0.004(7) 0.008(7) -0.010(8)
C(26) 0.025(7) 0.067(9) 0.040(9) -0.004(6) 0.011(6) 0.002(7)
C(27) 0.07(1) 0.049(8) 0.07(1) 0.001(7) 0.002(8) -0.003(7)
C(28) 0.07(1) 0.058(9) 0.07(1) 0.015(7) -0.006(8) -0.004(7)
C(29) 0.07(1) 0.050(8) 0.06(1) -0.006(7) 0.000(8) 0.007(7)
C(30) 0.09(1) 0.035(7) 0.064(10) 0.008(7) 0.004(9) 0.011(7)
C(31) 0.048(9) 0.066(9) 0.039(8) -0.014(8) 0.010(7) -0.013(7)
C(32) 0.05(1) 0.068(9) 0.056(9) 0.012(8) -0.019(8) -0.003(7)
C(33) 0.04(1) 0.10(1) 0.07(1) 0.013(9) -0.004(8) -0.009(9)
C(34) 0.05(1) 0.08(1) 0.059(10) -0.004(8) -0.008(8) 0.004(8)
C(35) 0.06(1) 0.062(9) 0.053(9) -0.006(8) -0.009(8) 0.004(7)
C(36) 0.055(10) 0.059(9) 0.037(8) 0.006(8) 0.012(7) 0.000(7)
C(37) 0.054(9) 0.043(8) 0.066(10) -0.010(7) 0.001(7) -0.009(6)
C(38) 0.051(10) 0.050(8) 0.068(10) 0.013(7) -0.005(8) -0.017(7)
C(39) 0.06(1) 0.041(8) 0.08(1) 0.003(7) 0.007(9) -0.002(7)
C(40) 0.062(10) 0.030(7) 0.09(1) 0.003(6) 0.006(8) 0.013(7)

loop_
_atom_site_label
_atom_site_type_symbol
_atom_site_thermal_displace_type
_atom_site_fract_x
_atom_site_fract_y
_atom_site_fract_z
_atom_site_occupancy
_atom_site_U_iso_or_equiv
O1 O Uani 0.6274(5) 0.4230(3) 0.6585(5) 1.000 0.049(3)
O2 O Uani 0.7537(6) 0.3650(3) 0.7840(5) 1.000 0.057(3)
O3 O Uani 0.3561(5) 0.0694(3) 0.4137(5) 1.000 0.053(3)
O4 O Uani 0.3537(5) -0.0457(3) 0.4097(5) 1.000 0.049(3)
O5 O Uani 0.7460(6) 0.6029(3) 0.7735(5) 1.000 0.057(3)
O6 O Uani 0.6218(5) 0.5397(3) 0.6533(5) 1.000 0.052(3)
C1 C Uani 0.5363(9) 0.5101(6) 0.6241(7) 1.000 0.046(5)
C2 C Uani 0.4517(10) 0.5400(5) 0.5943(8) 1.000 0.059(6)
C3 C Uani 0.3730(9) 0.5060(6) 0.5702(8) 1.000 0.067(6)
C4 C Uani 0.3735(9) 0.4447(6) 0.5725(8) 1.000 0.064(6)
C5 C Uani 0.4567(10) 0.4159(5) 0.5999(7) 1.000 0.058(5)
C6 C Uani 0.5391(9) 0.4477(5) 0.6279(7) 1.000 0.046(5)
C7 C Uani 0.6329(9) 0.3590(5) 0.6662(7) 1.000 0.056(5)
C8 C Uani 0.7299(9) 0.3403(5) 0.7033(8) 1.000 0.056(5)
C9 C Uani 0.8431(9) 0.3454(5) 0.8259(8) 1.000 0.062(5)
C10 C Uani 0.3588(8) 0.1342(5) 0.4144(8) 1.000 0.062(5)
C11 C Uani 0.3755(7) 0.0416(6) 0.4911(8) 1.000 0.044(5)
C12 C Uani 0.3956(9) 0.0711(6) 0.5666(10) 1.000 0.061(6)
C13 C Uani 0.4150(10) 0.0388(8) 0.6386(9) 1.000 0.075(6)
C14 C Uani 0.4160(10) -0.0227(7) 0.6369(8) 1.000 0.069(6)
C15 C Uani 0.3941(9) -0.0540(5) 0.5624(9) 1.000 0.060(6)
C16 C Uani 0.3745(8) -0.0216(5) 0.4886(8) 1.000 0.048(5)
C17 C Uani 0.8491(9) 0.6092(5) 0.9042(8) 1.000 0.065(5)
C18 C Uani 0.8331(9) 0.6274(5) 0.8162(9) 1.000 0.062(5)
C19 C Uani 0.7189(9) 0.6251(5) 0.6906(8) 1.000 0.057(5)
C20 C Uani 0.6214(9) 0.6047(5) 0.6549(7) 1.000 0.054(5)
O7 O Uani 0.6502(5) 0.4346(3) 0.0997(5) 1.000 0.051(3)
O8 O Uani 0.2514(6) 0.1139(4) 0.7458(5) 1.000 0.057(3)
O9 O Uani 0.8775(5) 0.4542(3) 0.3573(5) 1.000 0.052(3)
O10 O Uani 0.8752(6) 0.5706(3) 0.3355(5) 1.000 0.051(3)
O11 O Uani 0.7474(6) 0.6227(3) 0.2072(5) 1.000 0.056(3)
O12 O Uani 0.6403(5) 0.5502(3) 0.0838(5) 1.000 0.054(3)
C21 C Uani 0.6237(8) 0.5181(6) 0.0095(8) 1.000 0.050(5)
C22 C Uani 0.6013(9) 0.5437(5) -0.0685(9) 1.000 0.055(6)
C23 C Uani 0.5853(10) 0.5057(8) -0.1373(8) 1.000 0.075(6)
C24 C Uani 0.5917(10) 0.4435(7) -0.1296(9) 1.000 0.072(6)
C25 C Uani 0.6146(8) 0.4186(6) -0.0505(8) 1.000 0.058(6)
C26 C Uani 0.6299(7) 0.4551(6) 0.0183(8) 1.000 0.043(5)
C27 C Uani 0.6567(9) 0.3695(5) 0.1128(8) 1.000 0.065(5)
C28 C Uani 0.1674(9) 0.1424(5) 0.7033(8) 1.000 0.069(6)
C29 C Uani 0.7769(9) 0.3669(5) 0.3299(8) 1.000 0.062(5)
C30 C Uani 0.8745(10) 0.3880(5) 0.3619(8) 1.000 0.065(5)
C31 C Uani 0.9667(9) 0.4815(6) 0.3810(7) 1.000 0.051(5)
C32 C Uani 1.0508(10) 0.4523(6) 0.4121(8) 1.000 0.062(5)
C33 C Uani 1.1301(10) 0.4855(7) 0.4293(8) 1.000 0.072(6)
C34 C Uani 1.1299(9) 0.5467(7) 0.4205(8) 1.000 0.066(6)
C35 C Uani 1.0492(10) 0.5771(5) 0.3893(8) 1.000 0.061(5)
C36 C Uani 0.9637(9) 0.5457(6) 0.3686(7) 1.000 0.050(5)
C37 C Uani 0.8725(9) 0.6355(5) 0.3206(7) 1.000 0.056(5)
C38 C Uani 0.7754(9) 0.6526(5) 0.2849(8) 1.000 0.059(5)
C39 C Uani 0.6564(9) 0.6404(5) 0.1647(8) 1.000 0.061(5)
C40 C Uani 0.6385(9) 0.6153(5) 0.0787(8) 1.000 0.062(5)
I1 I Uani -0.22165(7) -0.27552(4) 0.50509(5) 1.000 0.0769(4)
I2 I Uani -0.07407(6) -0.26507(4) 0.65624(5) 1.000 0.0581(3)
I3 I Uani 0.06533(6) -0.26481(4) 0.81467(5) 1.000 0.0701(4)
I4 I Uani 0.07479(7) -0.23410(4) 0.36395(7) 1.000 0.0900(4)
I5 I Uani 0.24854(6) -0.25277(3) 0.49053(5) 1.000 0.0601(3)
I6 I Uani 0.42588(7) -0.26006(4) 0.61269(7) 1.000 0.0961(4)
O13 O Uani 0.7279(5) 0.5039(3) 0.2367(4) 1.000 0.051(3)
O14 O Uani 0.7720(5) 0.4850(3) 0.7679(4) 1.000 0.048(3)
H1 H Uiso 0.44910 0.58450 0.59080 1.000 0.0690
H2 H Uiso 0.31050 0.52720 0.55150 1.000 0.0760
H3 H Uiso 0.31290 0.42110 0.55320 1.000 0.0740
H4 H Uiso 0.45800 0.37180 0.60040 1.000 0.0670
H5 H Uiso 0.39420 0.11570 0.56770 1.000 0.0760
H6 H Uiso 0.42950 0.06020 0.69250 1.000 0.0930
H7 H Uiso 0.43390 -0.04520 0.68980 1.000 0.0810
H8 H Uiso 0.39230 -0.09830 0.56050 1.000 0.0680
H17 H Uiso 0.59090 0.34430 0.70060 1.000 0.0680
H18 H Uiso 0.61130 0.33990 0.61140 1.000 0.0680
H19 H Uiso 0.77260 0.35440 0.66790 1.000 0.0690
H20 H Uiso 0.73620 0.29620 0.70400 1.000 0.0690
H21 H Uiso 0.85040 0.30210 0.82150 1.000 0.0700
H22 H Uiso 0.89300 0.36330 0.80060 1.000 0.0700
H23 H Uiso 0.41560 0.14970 0.44840 1.000 0.0740
H24 H Uiso 0.30670 0.1504 0.43950 1.000 0.0740
H25 H Uiso 0.79490 0.62400 0.92710 1.000 0.0770
H26 H Uiso 0.90370 0.62800 0.93670 1.000 0.0770
H27 H Uiso 0.88490 0.61120 0.79210 1.000 0.0700
H28 H Uiso 0.83440 0.67050 0.80920 1.000 0.0700
H29 H Uiso 0.72100 0.66840 0.68830 1.000 0.0700
H30 H Uiso 0.75970 0.60980 0.65500 1.000 0.0700
H31 H Uiso 0.59880 0.61970 0.59870 1.000 0.0670
H32 H Uiso 0.57850 0.61870 0.68820 1.000 0.0670
H9 H Uiso 0.59770 0.58820 -0.07410 1.000 0.0650
H10 H Uiso 0.56630 0.52370 -0.19370 1.000 0.0880
H11 H Uiso 0.58170 0.41730 -0.17920 1.000 0.0880
H12 H Uiso 0.62050 0.37460 -0.04350 1.000 0.0720
H13 H Uiso 1.05290 0.40820 0.42170 1.000 0.0740
H14 H Uiso 1.19320 0.46470 0.44740 1.000 0.0860
H15 H Uiso 1.19150 0.56940 0.43860 1.000 0.0790
H16 H Uiso 1.05170 0.62130 0.38020 1.000 0.0760
H33 H Uiso 0.60550 0.34850 0.07940 1.000 0.0780
H34 H Uiso 0.71470 0.35390 0.09570 1.000 0.0780
H35 H Uiso 0.16660 0.18560 0.71590 1.000 0.0760
H36 H Uiso 0.11140 0.12610 0.72200 1.000 0.0760
H37 H Uiso 0.73480 0.38490 0.36430 1.000 0.0750
H38 H Uiso 0.77210 0.32390 0.33670 1.000 0.0750
H39 H Uiso 0.91660 0.37090 0.33100 1.000 0.0750
H40 H Uiso 0.89770 0.37610 0.42070 1.000 0.0750
H41 H Uiso 0.89730 0.65740 0.37160 1.000 0.0690
H42 H Uiso 0.91280 0.64590 0.28180 1.000 0.0690
H43 H Uiso 0.77040 0.69660 0.27790 1.000 0.0750
H44 H Uiso 0.73560 0.64220 0.32360 1.000 0.0750
H45 H Uiso 0.60810 0.62420 0.19350 1.000 0.0700
H46 H Uiso 0.64920 0.68370 0.16510 1.000 0.0700
H47 H Uiso 0.68860 0.62940 0.04970 1.000 0.0790
H48 H Uiso 0.58010 0.62930 0.04400 1.000 0.0790

loop_
_atom_type_symbol
_atom_type_oxidation_number
_atom_type_number_in_cell
_atom_type_scat_dispersion_real
_atom_type_scat_dispersion_imag
_atom_type_scat_source
I 0 24 -0.474 1.812 'International Tables'
C 0 160 0.003 0.002 'International Tables'
O 0 56 0.011 0.006 'International Tables'
H 0 216 0.000 0.000 'International Tables'

loop_
_geom_angle_atom_site_label_1
_geom_angle_atom_site_label_2
_geom_angle_atom_site_label_3
_geom_angle
_geom_angle_site_symmetry_1
_geom_angle_site_symmetry_2
_geom_angle_site_symmetry_3
_geom_angle_publ_flag
I1 I2 I3 174.32(4) ? ? ? yes
I4 I5 I6 174.75(4) ? ? ? yes
O2 O1 O6 119.9(4) ? ? ? yes
O2 O1 O14 57.4(3) ? ? ? yes
O2 O1 C1 144.5(5) ? ? ? yes
O2 O1 C2 149.6(4) ? ? ? yes
O2 O1 C5 135.8(4) ? ? ? yes
O2 O1 C6 150.6(7) ? ? ? yes
O2 O1 C7 57.1(6) ? ? ? yes
O2 O1 C8 30.5(3) ? ? ? yes
O2 O1 C24 63.3(3) ? ? ? yes
O6 O1 O14 63.2(3) ? ? ? yes
O6 O1 C1 32.5(3) ? ? ? yes
O6 O1 C2 42.5(3) ? ? ? yes
O6 O1 C5 91.6(4) ? ? ? yes
O6 O1 C6 64.8(6) ? ? ? yes
O6 O1 C7 176.8(7) ? ? ? yes
O6 O1 C8 142.5(5) ? ? ? yes
O6 O1 C24 84.1(3) ? ? ? yes
O14 O1 C1 93.5(4) ? ? ? yes
O14 O1 C2 102.9(3) ? ? ? yes
O14 O1 C5 146.5(4) ? ? ? yes
O14 O1 C6 123.3(6) ? ? ? yes
O14 O1 C7 114.0(7) ? ? ? yes
O14 O1 C8 80.9(4) ? ? ? yes
O14 O1 C24 64.2(3) ? ? ? yes
C1 O1 C2 10.1(4) ? ? ? yes
C1 O1 C5 59.2(4) ? ? ? yes
C1 O1 C6 32.3(6) ? ? ? yes
C1 O1 C7 149.4(8) ? ? ? yes
C1 O1 C8 174.4(6) ? ? ? yes
C1 O1 C24 86.8(4) ? ? ? yes
C2 O1 C5 49.1(4) ? ? ? yes
C2 O1 C6 22.2(6) ? ? ? yes
C2 O1 C7 139.4(7) ? ? ? yes
C2 O1 C8 174.3(5) ? ? ? yes
C2 O1 C24 87.7(4) ? ? ? yes
C5 O1 C6 26.9(6) ? ? ? yes
C5 O1 C7 90.3(7) ? ? ? yes
C5 O1 C8 125.8(5) ? ? ? yes
C5 O1 C24 93.0(4) ? ? ? yes
C6 O1 C7 117.2(9) ? ? ? yes
C6 O1 C8 152.5(8) ? ? ? yes
C6 O1 C24 89.8(6) ? ? ? yes
C7 O1 C8 35.5(6) ? ? ? yes
C7 O1 C24 93.2(6) ? ? ? yes
C8 O1 C24 90.2(5) ? ? ? yes
O1 O2 O3 120.1(3) ? ? ? yes
O1 O2 O14 62.2(3) ? ? ? yes
O1 O2 C7 30.8(3) ? ? ? yes
O1 O2 C8 59.0(6) ? ? ? yes
O1 O2 C9 155.3(8) ? ? ? yes
O1 O2 C10 151.1(4) ? ? ? yes
O1 O2 C24 70.8(3) ? ? ? yes
O3 O2 O14 60.4(3) ? ? ? yes
O3 O2 C7 150.2(5) ? ? ? yes
O3 O2 C8 157.4(8) ? ? ? yes
O3 O2 C9 59.1(6) ? ? ? yes
O3 O2 C10 31.4(3) ? ? ? yes
O3 O2 C24 73.8(3) ? ? ? yes
O14 O2 C7 92.7(4) ? ? ? yes
O14 O2 C8 107.6(7) ? ? ? yes
O14 O2 C9 104.7(7) ? ? ? yes
O14 O2 C10 91.4(4) ? ? ? yes
O14 O2 C24 68.4(3) ? ? ? yes
C7 O2 C8 36.9(6) ? ? ? yes
C7 O2 C9 148.1(8) ? ? ? yes
C7 O2 C10 171.3(6) ? ? ? yes
C7 O2 C24 84.8(4) ? ? ? yes
C8 O2 C9 111.3(9) ? ? ? yes
C8 O2 C10 147.5(8) ? ? ? yes
C8 O2 C24 121.7(7) ? ? ? yes
C9 O2 C10 36.8(6) ? ? ? yes
C9 O2 C24 126.3(7) ? ? ? yes
C10 O2 C24 89.5(4) ? ? ? yes
O2 O3 O4 120.3(4) ? ? ? yes
O2 O3 O14 58.7(3) ? ? ? yes
O2 O3 C9 30.8(3) ? ? ? yes
O2 O3 C10 59.2(6) ? ? ? yes
O2 O3 C11 156.9(7) ? ? ? yes
O2 O3 C12 139.4(5) ? ? ? yes
O2 O3 C13 148.5(4) ? ? ? yes
O2 O3 C15 154.4(4) ? ? ? yes
O2 O3 C15 120.7(4) ? ? ? yes
O2 O3 C16 147.6(5) ? ? ? yes
O2 O3 C25 72.8(3) ? ? ? yes
O4 O3 O14 62.3(3) ? ? ? yes
O4 O3 C9 141.7(5) ? ? ? yes
O4 O3 C10 178.6(8) ? ? ? yes
O4 O3 C11 65.1(6) ? ? ? yes
O4 O3 C12 92.3(4) ? ? ? yes
O4 O3 C13 80.8(4) ? ? ? yes
O4 O3 C15 42.6(3) ? ? ? yes
O4 O3 C15 85.1(3) ? ? ? yes
O4 O3 C16 32.3(3) ? ? ? yes
O4 O3 C25 93.9(3) ? ? ? yes
O14 O3 C9 81.5(4) ? ? ? yes
O14 O3 C10 117.0(7) ? ? ? yes
O14 O3 C11 125.2(7) ? ? ? yes
O14 O3 C12 150.4(4) ? ? ? yes
O14 O3 C13 140.1(4) ? ? ? yes
O14 O3 C15 103.6(3) ? ? ? yes
O14 O3 C15 108.3(4) ? ? ? yes
O14 O3 C16 93.6(4) ? ? ? yes
O14 O3 C25 84.4(3) ? ? ? yes
C9 O3 C10 37.3(6) ? ? ? yes
C9 O3 C11 153.0(8) ? ? ? yes
C9 O3 C12 125.8(5) ? ? ? yes
C9 O3 C13 137.3(5) ? ? ? yes
C9 O3 C15 174.5(5) ? ? ? yes
C9 O3 C15 95.5(4) ? ? ? yes
C9 O3 C16 173.3(6) ? ? ? yes
C9 O3 C25 94.6(4) ? ? ? yes
C10 O3 C11 115.9(9) ? ? ? yes
C10 O3 C12 88.7(7) ? ? ? yes
C10 O3 C13 100.1(7) ? ? ? yes
C10 O3 C15 138.3(7) ? ? ? yes
C10 O3 C15 94.0(6) ? ? ? yes
C10 O3 C16 148.7(8) ? ? ? yes
C10 O3 C25 87.2(6) ? ? ? yes
C11 O3 C12 27.2(6) ? ? ? yes
C11 O3 C13 15.7(6) ? ? ? yes
C11 O3 C15 22.5(6) ? ? ? yes
C11 O3 C15 81.2(6) ? ? ? yes
C11 O3 C16 32.8(6) ? ? ? yes
C11 O3 C25 84.7(6) ? ? ? yes
C12 O3 C13 11.5(4) ? ? ? yes
C12 O3 C15 49.7(4) ? ? ? yes
C12 O3 C15 82.6(4) ? ? ? yes
C12 O3 C16 60.0(5) ? ? ? yes
C12 O3 C25 82.3(4) ? ? ? yes
C13 O3 C15 38.2(3) ? ? ? yes
C13 O3 C15 81.4(4) ? ? ? yes
C13 O3 C16 48.5(4) ? ? ? yes
C13 O3 C25 83.5(3) ? ? ? yes
C15 O3 C15 81.0(3) ? ? ? yes
C15 O3 C16 10.4(4) ? ? ? yes
C15 O3 C25 88.0(3) ? ? ? yes
C15 O3 C16 81.7(4) ? ? ? yes
C15 O3 C25 164.8(4) ? ? ? yes
C16 O3 C25 89.3(4) ? ? ? yes
O3 O4 O5 118.8(4) ? ? ? yes
O3 O4 O14 62.2(3) ? ? ? yes
O3 O4 C11 32.6(3) ? ? ? yes
O3 O4 C12 42.8(3) ? ? ? yes
O3 O4 C12 98.3(3) ? ? ? yes
O3 O4 C13 87.4(4) ? ? ? yes
O3 O4 C14 80.6(4) ? ? ? yes
O3 O4 C15 92.8(4) ? ? ? yes
O3 O4 C16 65.7(6) ? ? ? yes
O3 O4 C17 177.4(7) ? ? ? yes
O3 O4 C18 141.7(5) ? ? ? yes
O5 O4 O14 57.4(3) ? ? ? yes
O5 O4 C11 146.3(5) ? ? ? yes
O5 O4 C12 153.0(4) ? ? ? yes
O5 O4 C12 114.0(4) ? ? ? yes
O5 O4 C13 103.9(4) ? ? ? yes
O5 O4 C14 149.7(4) ? ? ? yes
O5 O4 C15 140.2(5) ? ? ? yes
O5 O4 C16 156.9(7) ? ? ? yes
O5 O4 C17 58.6(6) ? ? ? yes
O5 O4 C18 31.0(3) ? ? ? yes
O14 O4 C11 93.7(4) ? ? ? yes
O14 O4 C12 103.6(4) ? ? ? yes
O14 O4 C12 114.7(4) ? ? ? yes
O14 O4 C13 93.0(4) ? ? ? yes
O14 O4 C14 139.9(4) ? ? ? yes
O14 O4 C15 150.8(4) ? ? ? yes
O14 O4 C16 125.7(7) ? ? ? yes
O14 O4 C17 115.4(7) ? ? ? yes
O14 O4 C18 81.2(4) ? ? ? yes
C11 O4 C12 10.2(4) ? ? ? yes
C11 O4 C12 92.9(4) ? ? ? yes
C11 O4 C13 93.9(4) ? ? ? yes
C11 O4 C14 48.0(4) ? ? ? yes
C11 O4 C15 60.1(5) ? ? ? yes
C11 O4 C16 33.1(6) ? ? ? yes
C11 O4 C17 149.5(8) ? ? ? yes
C11 O4 C18 174.2(6) ? ? ? yes
C12 O4 C12 90.9(3) ? ? ? yes
C12 O4 C13 95.6(4) ? ? ? yes
C12 O4 C14 37.8(3) ? ? ? yes
C12 O4 C15 50.0(4) ? ? ? yes
C12 O4 C16 22.9(6) ? ? ? yes
C12 O4 C17 139.3(7) ? ? ? yes
C12 O4 C18 175.2(5) ? ? ? yes
C12 O4 C13 21.7(3) ? ? ? yes
C12 O4 C14 83.1(4) ? ? ? yes
C12 O4 C15 81.6(4) ? ? ? yes
C12 O4 C16 86.4(6) ? ? ? yes
C12 O4 C17 83.5(6) ? ? ? yes
C12 O4 C18 86.7(4) ? ? ? yes
C13 O4 C14 99.8(4) ? ? ? yes
C13 O4 C15 100.9(4) ? ? ? yes
C13 O4 C16 98.9(6) ? ? ? yes
C13 O4 C17 93.6(7) ? ? ? yes
C13 O4 C18 83.7(4) ? ? ? yes
C14 O4 C15 12.2(4) ? ? ? yes
C14 O4 C16 14.9(6) ? ? ? yes
C14 O4 C17 101.6(7) ? ? ? yes
C14 O4 C18 137.6(5) ? ? ? yes
C15 O4 C16 27.1(6) ? ? ? yes
C15 O4 C17 89.4(7) ? ? ? yes
C15 O4 C18 125.5(5) ? ? ? yes
C16 O4 C17 116.4(9) ? ? ? yes
C16 O4 C18 152.5(8) ? ? ? yes
C17 O4 C18 36.2(6) ? ? ? yes
O4 O5 O6 121.7(3) ? ? ? yes
O4 O5 O14 60.9(3) ? ? ? yes
O4 O5 C17 30.7(3) ? ? ? yes
O4 O5 C18 58.4(6) ? ? ? yes
O4 O5 C19 158.8(8) ? ? ? yes
O4 O5 C20 152.1(4) ? ? ? yes
O4 O5 C23 73.2(3) ? ? ? yes
O6 O5 O14 63.4(3) ? ? ? yes
O6 O5 C17 151.7(5) ? ? ? yes
O6 O5 C18 158.4(8) ? ? ? yes
O6 O5 C19 58.8(5) ? ? ? yes
O6 O5 C20 31.4(3) ? ? ? yes
O6 O5 C23 67.4(3) ? ? ? yes
O14 O5 C17 91.3(4) ? ? ? yes
O14 O5 C18 106.0(6) ? ? ? yes
O14 O5 C19 108.8(6) ? ? ? yes
O14 O5 C20 94.5(4) ? ? ? yes
O14 O5 C23 62.9(3) ? ? ? yes
C17 O5 C18 36.2(6) ? ? ? yes
C17 O5 C19 148.1(7) ? ? ? yes
C17 O5 C20 169.3(6) ? ? ? yes
C17 O5 C23 90.5(4) ? ? ? yes
C18 O5 C19 112.5(9) ? ? ? yes
C18 O5 C20 148.3(8) ? ? ? yes
C18 O5 C23 126.6(7) ? ? ? yes
C19 O5 C20 36.4(6) ? ? ? yes
C19 O5 C23 120.5(7) ? ? ? yes
C20 O5 C23 84.1(4) ? ? ? yes
O1 O6 O5 118.1(4) ? ? ? yes
O1 O6 O14 62.5(3) ? ? ? yes
O1 O6 C1 64.0(6) ? ? ? yes
O1 O6 C2 92.2(4) ? ? ? yes
O1 O6 C3 80.3(3) ? ? ? yes
O1 O6 C5 42.9(3) ? ? ? yes
O1 O6 C6 32.2(3) ? ? ? yes
O1 O6 C19 141.1(5) ? ? ? yes
O1 O6 C20 177.0(7) ? ? ? yes
O1 O6 C23 76.9(4) ? ? ? yes
O5 O6 O14 56.2(3) ? ? ? yes
O5 O6 C1 152.3(7) ? ? ? yes
O5 O6 C2 137.3(4) ? ? ? yes
O5 O6 C3 144.8(4) ? ? ? yes
O5 O6 C5 149.0(4) ? ? ? yes
O5 O6 C6 142.9(4) ? ? ? yes
O5 O6 C19 31.0(3) ? ? ? yes
O5 O6 C20 59.0(6) ? ? ? yes
O5 O6 C23 68.4(3) ? ? ? yes
O14 O6 C1 122.3(7) ? ? ? yes
O14 O6 C2 146.5(5) ? ? ? yes
O14 O6 C3 136.3(4) ? ? ? yes
O14 O6 C5 102.6(3) ? ? ? yes
O14 O6 C6 92.5(4) ? ? ? yes
O14 O6 C19 80.4(4) ? ? ? yes
O14 O6 C20 114.8(7) ? ? ? yes
O14 O6 C23 62.0(3) ? ? ? yes
C1 O6 C2 28.1(6) ? ? ? yes
C1 O6 C3 16.2(6) ? ? ? yes
C1 O6 C5 21.1(6) ? ? ? yes
C1 O6 C6 31.8(6) ? ? ? yes
C1 O6 C19 154.7(8) ? ? ? yes
C1 O6 C20 118.0(9) ? ? ? yes
C1 O6 C23 86.4(6) ? ? ? yes
C2 O6 C3 11.9(4) ? ? ? yes
C2 O6 C5 49.2(4) ? ? ? yes
C2 O6 C6 59.9(4) ? ? ? yes
C2 O6 C19 126.7(5) ? ? ? yes
C2 O6 C20 89.9(7) ? ? ? yes
C2 O6 C23 92.6(4) ? ? ? yes
C3 O6 C5 37.3(3) ? ? ? yes
C3 O6 C6 48.0(4) ? ? ? yes
C3 O6 C19 138.5(5) ? ? ? yes
C3 O6 C20 101.7(7) ? ? ? yes
C3 O6 C23 89.3(3) ? ? ? yes
C5 O6 C6 10.7(4) ? ? ? yes
C5 O6 C19 175.3(5) ? ? ? yes
C5 O6 C20 139.0(7) ? ? ? yes
C5 O6 C23 81.8(3) ? ? ? yes
C6 O6 C19 172.9(5) ? ? ? yes
C6 O6 C20 149.7(8) ? ? ? yes
C6 O6 C23 79.8(4) ? ? ? yes
C19 O6 C20 36.8(6) ? ? ? yes
C19 O6 C23 96.6(5) ? ? ? yes
C20 O6 C23 100.8(6) ? ? ? yes
O8 O7 O12 118.9(4) ? ? ? yes
O8 O7 O13 56.8(3) ? ? ? yes
O8 O7 C21 147.4(5) ? ? ? yes
O8 O7 C22 155.1(4) ? ? ? yes
O8 O7 C22 121.1(4) ? ? ? yes
O8 O7 C24 151.3(4) ? ? ? yes
O8 O7 C25 141.9(4) ? ? ? yes
O8 O7 C26 159.5(7) ? ? ? yes
O8 O7 C27 58.7(6) ? ? ? yes
O8 O7 C28 31.0(3) ? ? ? yes
O12 O7 O13 62.4(3) ? ? ? yes
O12 O7 C21 32.4(3) ? ? ? yes
O12 O7 C22 42.5(3) ? ? ? yes
O12 O7 C22 79.6(3) ? ? ? yes
O12 O7 C24 81.2(4) ? ? ? yes
O12 O7 C25 92.7(4) ? ? ? yes
O12 O7 C26 65.2(6) ? ? ? yes
O12 O7 C27 177.4(8) ? ? ? yes
O12 O7 C28 141.1(5) ? ? ? yes
O13 O7 C21 93.6(4) ? ? ? yes
O13 O7 C22 103.5(3) ? ? ? yes
O13 O7 C22 105.9(4) ? ? ? yes
O13 O7 C24 140.4(4) ? ? ? yes
O13 O7 C25 150.5(5) ? ? ? yes
O13 O7 C26 125.1(7) ? ? ? yes
O13 O7 C27 115.1(7) ? ? ? yes
O13 O7 C28 81.4(4) ? ? ? yes
C21 O7 C22 10.1(4) ? ? ? yes
C21 O7 C22 77.0(4) ? ? ? yes
C21 O7 C24 48.8(4) ? ? ? yes
C21 O7 C25 60.3(5) ? ? ? yes
C21 O7 C26 32.8(6) ? ? ? yes
C21 O7 C27 150.2(8) ? ? ? yes
C21 O7 C28 172.4(6) ? ? ? yes
C22 O7 C22 76.6(3) ? ? ? yes
C22 O7 C24 38.7(3) ? ? ? yes
C22 O7 C25 50.2(4) ? ? ? yes
C22 O7 C26 22.7(6) ? ? ? yes
C22 O7 C27 140.1(7) ? ? ? yes
C22 O7 C28 173.9(5) ? ? ? yes
C22 O7 C24 80.4(4) ? ? ? yes
C22 O7 C25 82.9(4) ? ? ? yes
C22 O7 C26 79.0(6) ? ? ? yes
C22 O7 C27 100.7(6) ? ? ? yes
C22 O7 C28 98.7(4) ? ? ? yes
C24 O7 C25 11.5(4) ? ? ? yes
C24 O7 C26 16.1(6) ? ? ? yes
C24 O7 C27 101.4(7) ? ? ? yes
C24 O7 C28 137.2(5) ? ? ? yes
C25 O7 C26 27.5(6) ? ? ? yes
C25 O7 C27 89.9(7) ? ? ? yes
C25 O7 C28 125.9(5) ? ? ? yes
C26 O7 C27 117.4(9) ? ? ? yes
C26 O7 C28 153.2(8) ? ? ? yes
C27 O7 C28 36.3(6) ? ? ? yes
O7 O8 O9 121.8(3) ? ? ? yes
O7 O8 O13 61.7(3) ? ? ? yes
O7 O8 C13 71.7(3) ? ? ? yes
O7 O8 C27 31.9(3) ? ? ? yes
O7 O8 C28 59.8(6) ? ? ? yes
O7 O8 C29 161.5(8) ? ? ? yes
O7 O8 C30 152.4(5) ? ? ? yes
O9 O8 O13 63.7(3) ? ? ? yes
O9 O8 C13 70.2(4) ? ? ? yes
O9 O8 C27 151.9(5) ? ? ? yes
O9 O8 C28 162.6(8) ? ? ? yes
O9 O8 C29 60.9(6) ? ? ? yes
O9 O8 C30 32.2(3) ? ? ? yes
O13 O8 C13 67.0(3) ? ? ? yes
O13 O8 C27 93.3(4) ? ? ? yes
O13 O8 C28 108.9(7) ? ? ? yes
O13 O8 C29 111.0(7) ? ? ? yes
O13 O8 C30 95.6(4) ? ? ? yes
C13 O8 C27 86.4(5) ? ? ? yes
C13 O8 C28 123.0(7) ? ? ? yes
C13 O8 C29 122.9(7) ? ? ? yes
C13 O8 C30 85.5(4) ? ? ? yes
C27 O8 C28 36.7(6) ? ? ? yes
C27 O8 C29 147.1(8) ? ? ? yes
C27 O8 C30 164.6(6) ? ? ? yes
C28 O8 C29 111.7(9) ? ? ? yes
C28 O8 C30 147.7(8) ? ? ? yes
C29 O8 C30 37.5(6) ? ? ? yes
O8 O9 O10 117.5(3) ? ? ? yes
O8 O9 O13 56.0(3) ? ? ? yes
O8 O9 C29 31.0(3) ? ? ? yes
O8 O9 C30 57.8(6) ? ? ? yes
O8 O9 C31 150.0(7) ? ? ? yes
O8 O9 C32 135.6(4) ? ? ? yes
O8 O9 C33 143.0(4) ? ? ? yes
O8 O9 C34 120.4(4) ? ? ? yes
O8 O9 C35 147.5(4) ? ? ? yes
O8 O9 C36 142.0(4) ? ? ? yes
O10 O9 O13 62.2(3) ? ? ? yes
O10 O9 C29 141.2(5) ? ? ? yes
O10 O9 C30 175.0(7) ? ? ? yes
O10 O9 C31 66.3(6) ? ? ? yes
O10 O9 C32 92.8(4) ? ? ? yes
O10 O9 C33 80.9(4) ? ? ? yes
O10 O9 C34 98.0(3) ? ? ? yes
O10 O9 C35 43.2(3) ? ? ? yes
O10 O9 C36 32.3(3) ? ? ? yes
O13 O9 C29 80.4(4) ? ? ? yes
O13 O9 C30 113.3(7) ? ? ? yes
O13 O9 C31 123.6(7) ? ? ? yes
O13 O9 C32 145.9(5) ? ? ? yes
O13 O9 C33 136.0(4) ? ? ? yes
O13 O9 C34 121.3(3) ? ? ? yes
O13 O9 C35 102.3(3) ? ? ? yes
O13 O9 C36 92.2(4) ? ? ? yes
C29 O9 C30 35.4(6) ? ? ? yes
C29 O9 C31 152.1(8) ? ? ? yes
C29 O9 C32 125.7(5) ? ? ? yes
C29 O9 C33 137.5(5) ? ? ? yes
C29 O9 C34 92.4(4) ? ? ? yes
C29 O9 C35 173.7(5) ? ? ? yes
C29 O9 C36 172.5(5) ? ? ? yes
C30 O9 C31 116.8(9) ? ? ? yes
C30 O9 C32 90.2(7) ? ? ? yes
C30 O9 C33 102.1(7) ? ? ? yes
C30 O9 C34 86.3(6) ? ? ? yes
C30 O9 C35 139.7(7) ? ? ? yes
C30 O9 C36 150.6(8) ? ? ? yes
C31 O9 C32 26.6(6) ? ? ? yes
C31 O9 C33 14.6(7) ? ? ? yes
C31 O9 C34 86.5(6) ? ? ? yes
C31 O9 C35 23.1(6) ? ? ? yes
C31 O9 C36 34.0(6) ? ? ? yes
C32 O9 C33 12.0(4) ? ? ? yes
C32 O9 C34 82.7(4) ? ? ? yes
C32 O9 C35 49.6(4) ? ? ? yes
C32 O9 C36 60.5(5) ? ? ? yes
C33 O9 C34 84.9(3) ? ? ? yes
C33 O9 C35 37.7(3) ? ? ? yes
C33 O9 C36 48.6(4) ? ? ? yes
C34 O9 C35 91.1(3) ? ? ? yes
C34 O9 C36 92.8(4) ? ? ? yes
C35 O9 C36 10.9(4) ? ? ? yes
O9 O10 O11 120.5(4) ? ? ? yes
O9 O10 O13 63.1(3) ? ? ? yes
O9 O10 C14 80.4(4) ? ? ? yes
O9 O10 C31 32.4(3) ? ? ? yes
O9 O10 C32 42.4(3) ? ? ? yes
O9 O10 C35 91.4(4) ? ? ? yes
O9 O10 C36 64.7(6) ? ? ? yes
O9 O10 C37 178.2(7) ? ? ? yes
O9 O10 C38 143.0(5) ? ? ? yes
O11 O10 O13 57.9(3) ? ? ? yes
O11 O10 C14 68.9(3) ? ? ? yes
O11 O10 C31 145.2(4) ? ? ? yes
O11 O10 C32 150.1(4) ? ? ? yes
O11 O10 C35 135.8(4) ? ? ? yes
O11 O10 C36 151.7(7) ? ? ? yes
O11 O10 C37 57.9(5) ? ? ? yes
O11 O10 C38 31.0(3) ? ? ? yes
O13 O10 C14 64.5(3) ? ? ? yes
O13 O10 C31 93.1(4) ? ? ? yes
O13 O10 C32 102.4(3) ? ? ? yes
O13 O10 C35 145.5(4) ? ? ? yes
O13 O10 C36 123.0(7) ? ? ? yes
O13 O10 C37 115.4(6) ? ? ? yes
O13 O10 C38 82.1(4) ? ? ? yes
C14 O10 C31 81.8(4) ? ? ? yes
C14 O10 C32 82.5(4) ? ? ? yes
C14 O10 C35 89.7(4) ? ? ? yes
C14 O10 C36 85.9(6) ? ? ? yes
C14 O10 C37 98.2(6) ? ? ? yes
C14 O10 C38 96.4(5) ? ? ? yes
C31 O10 C32 10.0(4) ? ? ? yes
C31 O10 C35 59.1(4) ? ? ? yes
C31 O10 C36 32.3(6) ? ? ? yes
C31 O10 C37 148.6(8) ? ? ? yes
C31 O10 C38 175.2(6) ? ? ? yes
C32 O10 C35 49.0(4) ? ? ? yes
C32 O10 C36 22.3(6) ? ? ? yes
C32 O10 C37 138.6(7) ? ? ? yes
C32 O10 C38 174.3(5) ? ? ? yes
C35 O10 C36 26.8(6) ? ? ? yes
C35 O10 C37 89.6(7) ? ? ? yes
C35 O10 C38 125.5(5) ? ? ? yes
C36 O10 C37 116.3(9) ? ? ? yes
C36 O10 C38 152.2(8) ? ? ? yes
C37 O10 C38 35.9(6) ? ? ? yes
O10 O11 O12 120.0(3) ? ? ? yes
O10 O11 O13 62.2(3) ? ? ? yes
O10 O11 C14 66.4(3) ? ? ? yes
O10 O11 C37 31.9(3) ? ? ? yes
O10 O11 C38 59.0(6) ? ? ? yes
O10 O11 C39 154.9(8) ? ? ? yes
O10 O11 C40 150.7(4) ? ? ? yes
O12 O11 O13 60.5(3) ? ? ? yes
O12 O11 C14 74.4(3) ? ? ? yes
O12 O11 C37 150.8(4) ? ? ? yes
O12 O11 C38 158.9(8) ? ? ? yes
O12 O11 C39 58.5(6) ? ? ? yes
O12 O11 C40 31.1(3) ? ? ? yes
O13 O11 C14 64.4(3) ? ? ? yes
O13 O11 C37 93.9(4) ? ? ? yes
O13 O11 C38 108.3(7) ? ? ? yes
O13 O11 C39 103.7(6) ? ? ? yes
O13 O11 C40 91.0(4) ? ? ? yes
C14 O11 C37 82.2(4) ? ? ? yes
C14 O11 C38 118.6(7) ? ? ? yes
C14 O11 C39 128.9(7) ? ? ? yes
C14 O11 C40 92.5(4) ? ? ? yes
C37 O11 C38 36.4(6) ? ? ? yes
C37 O11 C39 148.6(8) ? ? ? yes
C37 O11 C40 170.4(6) ? ? ? yes
C38 O11 C39 112.3(9) ? ? ? yes
C38 O11 C40 148.0(7) ? ? ? yes
C39 O11 C40 36.5(6) ? ? ? yes
O7 O12 O11 119.1(4) ? ? ? yes
O7 O12 O13 62.3(3) ? ? ? yes
O7 O12 C21 64.9(6) ? ? ? yes
O7 O12 C22 92.4(4) ? ? ? yes
O7 O12 C23 80.3(4) ? ? ? yes
O7 O12 C24 93.0(4) ? ? ? yes
O7 O12 C25 42.2(3) ? ? ? yes
O7 O12 C25 103.6(3) ? ? ? yes
O7 O12 C26 32.2(3) ? ? ? yes
O7 O12 C39 141.3(5) ? ? ? yes
O7 O12 C40 177.1(7) ? ? ? yes
O11 O12 O13 58.1(3) ? ? ? yes
O11 O12 C21 154.3(7) ? ? ? yes
O11 O12 C22 138.7(4) ? ? ? yes
O11 O12 C23 147.5(4) ? ? ? yes
O11 O12 C24 103.3(4) ? ? ? yes
O11 O12 C25 151.1(4) ? ? ? yes
O11 O12 C25 113.0(4) ? ? ? yes
O11 O12 C26 145.0(4) ? ? ? yes
O11 O12 C39 30.5(3) ? ? ? yes
O11 O12 C40 58.0(6) ? ? ? yes
O13 O12 C21 124.9(7) ? ? ? yes
O13 O12 C22 150.5(4) ? ? ? yes
O13 O12 C23 139.6(4) ? ? ? yes
O13 O12 C24 95.8(4) ? ? ? yes
O13 O12 C25 103.0(3) ? ? ? yes
O13 O12 C25 117.6(4) ? ? ? yes
O13 O12 C26 93.3(4) ? ? ? yes
O13 O12 C39 80.3(4) ? ? ? yes
O13 O12 C40 115.0(7) ? ? ? yes
C21 O12 C22 27.5(6) ? ? ? yes
C21 O12 C23 15.3(6) ? ? ? yes
C21 O12 C24 101.6(6) ? ? ? yes
C21 O12 C25 22.7(6) ? ? ? yes
C21 O12 C25 88.7(6) ? ? ? yes
C21 O12 C26 32.7(6) ? ? ? yes
C21 O12 C39 153.8(8) ? ? ? yes
C21 O12 C40 117.5(9) ? ? ? yes
C22 O12 C23 12.1(4) ? ? ? yes
C22 O12 C24 100.6(4) ? ? ? yes
C22 O12 C25 50.2(4) ? ? ? yes
C22 O12 C25 81.1(4) ? ? ? yes
C22 O12 C26 60.1(5) ? ? ? yes
C22 O12 C39 126.3(5) ? ? ? yes
C22 O12 C40 90.1(7) ? ? ? yes
C23 O12 C24 101.1(4) ? ? ? yes
C23 O12 C25 38.1(3) ? ? ? yes
C23 O12 C25 84.0(3) ? ? ? yes
C23 O12 C26 48.0(4) ? ? ? yes
C23 O12 C39 138.5(5) ? ? ? yes
C23 O12 C40 102.2(7) ? ? ? yes
C24 O12 C25 100.0(3) ? ? ? yes
C24 O12 C25 21.9(3) ? ? ? yes
C24 O12 C26 98.9(4) ? ? ? yes
C24 O12 C39 80.8(4) ? ? ? yes
C24 O12 C40 88.1(6) ? ? ? yes
C25 O12 C25 94.9(3) ? ? ? yes
C25 O12 C26 10.0(4) ? ? ? yes
C25 O12 C39 176.5(5) ? ? ? yes
C25 O12 C40 140.2(7) ? ? ? yes
C25 O12 C26 97.5(4) ? ? ? yes
C25 O12 C39 84.6(4) ? ? ? yes
C25 O12 C40 78.4(6) ? ? ? yes
C26 O12 C39 173.5(6) ? ? ? yes
C26 O12 C40 150.1(8) ? ? ? yes
C39 O12 C40 36.3(6) ? ? ? yes
O7 O13 O8 61.5(3) ? ? ? yes
O7 O13 O9 118.5(3) ? ? ? yes
O7 O13 O10 153.2(4) ? ? ? yes
O7 O13 O11 115.7(3) ? ? ? yes
O7 O13 O12 55.4(3) ? ? ? yes
O7 O13 C13 72.9(3) ? ? ? yes
O7 O13 C14 84.9(3) ? ? ? yes
O7 O13 C27 21.3(2) ? ? ? yes
O7 O13 C28 44.4(3) ? ? ? yes
O7 O13 C29 83.4(3) ? ? ? yes
O7 O13 C30 99.3(3) ? ? ? yes
O7 O13 C37 148.0(3) ? ? ? yes
O7 O13 C38 138.6(4) ? ? ? yes
O7 O13 C39 99.7(3) ? ? ? yes
O7 O13 C40 76.6(3) ? ? ? yes
O8 O13 O9 60.3(3) ? ? ? yes
O8 O13 O10 114.3(3) ? ? ? yes
O8 O13 O11 163.5(4) ? ? ? yes
O8 O13 O12 116.6(3) ? ? ? yes
O8 O13 C13 70.1(3) ? ? ? yes
O8 O13 C14 92.3(4) ? ? ? yes
O8 O13 C27 40.4(3) ? ? ? yes
O8 O13 C28 23.5(3) ? ? ? yes
O8 O13 C29 22.9(3) ? ? ? yes
O8 O13 C30 39.1(3) ? ? ? yes
O8 O13 C37 134.8(3) ? ? ? yes
O8 O13 C38 157.4(4) ? ? ? yes
O8 O13 C39 161.2(4) ? ? ? yes
O8 O13 C40 137.6(4) ? ? ? yes
O9 O13 O10 54.7(2) ? ? ? yes
O9 O13 O11 114.2(3) ? ? ? yes
O9 O13 O12 156.6(4) ? ? ? yes
O9 O13 C13 70.6(3) ? ? ? yes
O9 O13 C14 79.3(3) ? ? ? yes
O9 O13 C27 99.3(3) ? ? ? yes
O9 O13 C28 83.0(3) ? ? ? yes
O9 O13 C29 44.2(3) ? ? ? yes
O9 O13 C30 21.5(2) ? ? ? yes
O9 O13 C37 75.6(3) ? ? ? yes
O9 O13 C38 97.1(3) ? ? ? yes
O9 O13 C39 137.4(4) ? ? ? yes
O9 O13 C40 150.8(3) ? ? ? yes
O10 O13 O11 59.9(3) ? ? ? yes
O10 O13 O12 118.7(3) ? ? ? yes
O10 O13 C13 80.8(4) ? ? ? yes
O10 O13 C14 68.5(3) ? ? ? yes
O10 O13 C27 147.7(3) ? ? ? yes
O10 O13 C28 137.5(4) ? ? ? yes
O10 O13 C29 98.3(3) ? ? ? yes
O10 O13 C30 76.1(3) ? ? ? yes
O10 O13 C37 20.9(2) ? ? ? yes
O10 O13 C38 43.2(3) ? ? ? yes
O10 O13 C39 82.7(3) ? ? ? yes
O10 O13 C40 100.0(3) ? ? ? yes
O11 O13 O12 61.5(3) ? ? ? yes
O11 O13 C13 93.4(4) ? ? ? yes
O11 O13 C14 71.2(3) ? ? ? yes
O11 O13 C27 136.5(4) ? ? ? yes
O11 O13 C28 160.1(4) ? ? ? yes
O11 O13 C29 158.2(4) ? ? ? yes
O11 O13 C30 135.2(4) ? ? ? yes
O11 O13 C37 39.2(3) ? ? ? yes
O11 O13 C38 23.2(3) ? ? ? yes
O11 O13 C39 24.4(3) ? ? ? yes
O11 O13 C40 40.8(3) ? ? ? yes
O12 O13 C13 86.5(3) ? ? ? yes
O12 O13 C14 77.7(3) ? ? ? yes
O12 O13 C27 76.7(3) ? ? ? yes
O12 O13 C28 98.8(3) ? ? ? yes
O12 O13 C29 138.8(4) ? ? ? yes
O12 O13 C30 150.5(3) ? ? ? yes
O12 O13 C37 99.6(3) ? ? ? yes
O12 O13 C38 83.5(3) ? ? ? yes
O12 O13 C39 44.8(3) ? ? ? yes
O12 O13 C40 21.2(2) ? ? ? yes
C13 O13 C14 22.3(3) ? ? ? yes
C13 O13 C27 71.6(4) ? ? ? yes
C13 O13 C28 82.4(4) ? ? ? yes
C13 O13 C29 81.9(4) ? ? ? yes
C13 O13 C30 70.2(3) ? ? ? yes
C13 O13 C37 87.1(4) ? ? ? yes
C13 O13 C38 102.9(4) ? ? ? yes
C13 O13 C39 106.9(4) ? ? ? yes
C13 O13 C40 92.9(3) ? ? ? yes
C14 O13 C27 89.7(3) ? ? ? yes
C14 O13 C28 103.9(4) ? ? ? yes
C14 O13 C29 101.9(4) ? ? ? yes
C14 O13 C30 85.8(4) ? ? ? yes
C14 O13 C37 68.9(3) ? ? ? yes
C14 O13 C38 81.6(4) ? ? ? yes
C14 O13 C39 86.7(4) ? ? ? yes
C14 O13 C40 77.4(4) ? ? ? yes
C27 O13 C28 24.1(3) ? ? ? yes
C27 O13 C29 62.1(3) ? ? ? yes
C27 O13 C30 78.9(3) ? ? ? yes
C27 O13 C37 158.6(4) ? ? ? yes
C27 O13 C38 159.7(4) ? ? ? yes
C27 O13 C39 120.8(4) ? ? ? yes
C27 O13 C40 97.9(3) ? ? ? yes
C28 O13 C29 40.6(3) ? ? ? yes
C28 O13 C30 61.5(3) ? ? ? yes
C28 O13 C37 158.3(4) ? ? ? yes
C28 O13 C38 174.3(4) ? ? ? yes
C28 O13 C39 139.6(4) ? ? ? yes
C28 O13 C40 119.6(4) ? ? ? yes
C29 O13 C30 23.7(3) ? ? ? yes
C29 O13 C37 119.0(3) ? ? ? yes
C29 O13 C38 137.7(4) ? ? ? yes
C29 O13 C39 171.2(4) ? ? ? yes
C29 O13 C40 159.9(4) ? ? ? yes
C30 O13 C37 97.0(3) ? ? ? yes
C30 O13 C38 118.4(3) ? ? ? yes
C30 O13 C39 158.9(4) ? ? ? yes
C30 O13 C40 163.0(4) ? ? ? yes
C37 O13 C38 23.3(2) ? ? ? yes
C37 O13 C39 61.9(3) ? ? ? yes
C37 O13 C40 79.8(3) ? ? ? yes
C38 O13 C39 40.8(3) ? ? ? yes
C38 O13 C40 62.4(3) ? ? ? yes
C39 O13 C40 24.3(3) ? ? ? yes
O1 O14 O2 60.4(3) ? ? ? yes
O1 O14 O3 118.9(3) ? ? ? yes
O1 O14 O4 156.3(4) ? ? ? yes
O1 O14 O5 114.2(3) ? ? ? yes
O1 O14 O6 54.3(2) ? ? ? yes
O1 O14 C7 20.9(2) ? ? ? yes
O1 O14 C8 43.8(3) ? ? ? yes
O1 O14 C9 82.9(3) ? ? ? yes
O1 O14 C10 100.4(3) ? ? ? yes
O1 O14 C17 150.3(4) ? ? ? yes
O1 O14 C18 137.7(4) ? ? ? yes
O1 O14 C19 97.2(3) ? ? ? yes
O1 O14 C20 75.1(3) ? ? ? yes
O1 O14 C23 78.4(3) ? ? ? yes
O1 O14 C24 69.4(3) ? ? ? yes
O2 O14 O3 60.9(3) ? ? ? yes
O2 O14 O4 115.8(3) ? ? ? yes
O2 O14 O5 162.8(4) ? ? ? yes
O2 O14 O6 114.1(3) ? ? ? yes
O2 O14 C7 39.8(3) ? ? ? yes
O2 O14 C8 23.3(3) ? ? ? yes
O2 O14 C9 24.1(2) ? ? ? yes
O2 O14 C10 40.7(3) ? ? ? yes
O2 O14 C17 136.3(4) ? ? ? yes
O2 O14 C18 160.0(4) ? ? ? yes
O2 O14 C19 157.6(4) ? ? ? yes
O2 O14 C20 134.4(3) ? ? ? yes
O2 O14 C23 89.1(4) ? ? ? yes
O2 O14 C24 66.2(3) ? ? ? yes
O3 O14 O4 55.6(2) ? ? ? yes
O3 O14 O5 116.5(3) ? ? ? yes
O3 O14 O6 155.7(4) ? ? ? yes
O3 O14 C7 99.8(3) ? ? ? yes
O3 O14 C8 82.9(3) ? ? ? yes
O3 O14 C9 44.4(3) ? ? ? yes
O3 O14 C10 20.7(2) ? ? ? yes
O3 O14 C17 76.4(3) ? ? ? yes
O3 O14 C18 99.2(3) ? ? ? yes
O3 O14 C19 139.4(4) ? ? ? yes
O3 O14 C20 150.5(3) ? ? ? yes
O3 O14 C23 85.1(3) ? ? ? yes
O3 O14 C24 73.0(3) ? ? ? yes
O4 O14 O5 61.7(3) ? ? ? yes
O4 O14 O6 119.6(3) ? ? ? yes
O4 O14 C7 150.3(4) ? ? ? yes
O4 O14 C8 138.5(4) ? ? ? yes
O4 O14 C9 99.1(3) ? ? ? yes
O4 O14 C10 76.2(3) ? ? ? yes
O4 O14 C17 20.8(2) ? ? ? yes
O4 O14 C18 44.3(3) ? ? ? yes
O4 O14 C19 83.9(3) ? ? ? yes
O4 O14 C20 100.6(3) ? ? ? yes
O4 O14 C23 78.1(3) ? ? ? yes
O4 O14 C24 87.5(3) ? ? ? yes
O5 O14 O6 60.4(3) ? ? ? yes
O5 O14 C7 134.7(3) ? ? ? yes
O5 O14 C8 157.9(4) ? ? ? yes
O5 O14 C9 160.7(4) ? ? ? yes
O5 O14 C10 136.9(4) ? ? ? yes
O5 O14 C17 41.2(3) ? ? ? yes
O5 O14 C18 24.3(3) ? ? ? yes
O5 O14 C19 23.5(3) ? ? ? yes
O5 O14 C20 39.9(3) ? ? ? yes
O5 O14 C23 73.7(4) ? ? ? yes
O5 O14 C24 96.7(4) ? ? ? yes
O6 O14 C7 75.2(3) ? ? ? yes
O6 O14 C8 97.5(3) ? ? ? yes
O6 O14 C9 137.2(3) ? ? ? yes
O6 O14 C10 150.0(3) ? ? ? yes
O6 O14 C17 100.7(3) ? ? ? yes
O6 O14 C18 83.4(3) ? ? ? yes
O6 O14 C19 43.6(3) ? ? ? yes
O6 O14 C20 20.8(2) ? ? ? yes
O6 O14 C23 70.9(3) ? ? ? yes
O6 O14 C24 83.3(3) ? ? ? yes
C7 O14 C8 23.8(2) ? ? ? yes
C7 O14 C9 62.0(3) ? ? ? yes
C7 O14 C10 80.3(3) ? ? ? yes
C7 O14 C17 161.6(4) ? ? ? yes
C7 O14 C18 158.6(4) ? ? ? yes
C7 O14 C19 117.9(3) ? ? ? yes
C7 O14 C20 96.0(3) ? ? ? yes
C7 O14 C23 84.0(4) ? ? ? yes
C7 O14 C24 67.8(3) ? ? ? yes
C8 O14 C9 40.4(3) ? ? ? yes
C8 O14 C10 62.3(3) ? ? ? yes
C8 O14 C17 159.3(4) ? ? ? yes
C8 O14 C18 172.9(4) ? ? ? yes
C8 O14 C19 137.5(4) ? ? ? yes
C8 O14 C20 118.2(3) ? ? ? yes
C8 O14 C23 99.2(4) ? ? ? yes
C8 O14 C24 78.3(3) ? ? ? yes
C9 O14 C10 24.4(3) ? ? ? yes
C9 O14 C17 119.7(3) ? ? ? yes
C9 O14 C18 139.3(4) ? ? ? yes
C9 O14 C19 172.3(4) ? ? ? yes
C9 O14 C20 158.0(3) ? ? ? yes
C9 O14 C23 102.8(4) ? ? ? yes
C9 O14 C24 80.7(4) ? ? ? yes
C10 O14 C17 97.1(3) ? ? ? yes
C10 O14 C18 119.5(4) ? ? ? yes
C10 O14 C19 160.1(4) ? ? ? yes
C10 O14 C20 161.6(4) ? ? ? yes
C10 O14 C23 89.8(3) ? ? ? yes
C10 O14 C24 71.5(4) ? ? ? yes
C17 O14 C18 24.3(3) ? ? ? yes
C17 O14 C19 63.1(3) ? ? ? yes
C17 O14 C20 80.8(3) ? ? ? yes
C17 O14 C23 77.7(4) ? ? ? yes
C17 O14 C24 94.0(3) ? ? ? yes
C18 O14 C19 41.3(3) ? ? ? yes
C18 O14 C20 62.6(3) ? ? ? yes
C18 O14 C23 87.8(4) ? ? ? yes
C18 O14 C24 108.8(4) ? ? ? yes
C19 O14 C20 23.8(2) ? ? ? yes
C19 O14 C23 84.7(4) ? ? ? yes
C19 O14 C24 106.6(4) ? ? ? yes
C20 O14 C23 71.9(3) ? ? ? yes
C20 O14 C24 90.4(4) ? ? ? yes
C23 O14 C24 23.0(3) ? ? ? yes
O1 C1 O6 83.5(7) ? ? ? yes
O1 C1 C2 152.8(9) ? ? ? yes
O1 C1 C3 122.3(6) ? ? ? yes
O1 C1 C4 92.7(5) ? ? ? yes
O1 C1 C5 63.2(5) ? ? ? yes
O1 C1 C6 32.5(6) ? ? ? yes
O1 C1 C7 11.5(3) ? ? ? yes
O1 C1 C19 99.4(5) ? ? ? yes
O1 C1 C20 115.0(6) ? ? ? yes
O6 C1 C2 123(1) ? ? ? yes
O6 C1 C3 154.2(10) ? ? ? yes
O6 C1 C4 176.0(9) ? ? ? yes
O6 C1 C5 146.7(9) ? ? ? yes
O6 C1 C6 115(1) ? ? ? yes
O6 C1 C7 94.9(7) ? ? ? yes
O6 C1 C19 15.9(5) ? ? ? yes
O6 C1 C20 31.5(5) ? ? ? yes
C2 C1 C3 30.6(6) ? ? ? yes
C2 C1 C4 60.1(7) ? ? ? yes
C2 C1 C5 89.7(8) ? ? ? yes
C2 C1 C6 120(1) ? ? ? yes
C2 C1 C7 141.4(9) ? ? ? yes
C2 C1 C19 107.8(8) ? ? ? yes
C2 C1 C20 92.2(9) ? ? ? yes
C3 C1 C4 29.6(4) ? ? ? yes
C3 C1 C5 59.1(5) ? ? ? yes
C3 C1 C6 89.8(8) ? ? ? yes
C3 C1 C7 110.8(6) ? ? ? yes
C3 C1 C19 138.3(6) ? ? ? yes
C3 C1 C20 122.7(7) ? ? ? yes
C4 C1 C5 29.5(4) ? ? ? yes
C4 C1 C6 60.2(7) ? ? ? yes
C4 C1 C7 81.2(5) ? ? ? yes
C4 C1 C19 167.7(6) ? ? ? yes
C4 C1 C20 152.2(7) ? ? ? yes
C5 C1 C6 30.7(6) ? ? ? yes
C5 C1 C7 51.7(4) ? ? ? yes
C5 C1 C19 162.4(6) ? ? ? yes
C5 C1 C20 177.5(7) ? ? ? yes
C6 C1 C7 21.1(7) ? ? ? yes
C6 C1 C19 131.8(9) ? ? ? yes
C6 C1 C20 147(1) ? ? ? yes
C7 C1 C19 110.7(4) ? ? ? yes
C7 C1 C20 126.4(6) ? ? ? yes
C19 C1 C20 15.6(3) ? ? ? yes
O1 C2 O6 45.3(3) ? ? ? yes
O1 C2 C1 17.1(6) ? ? ? yes
O1 C2 C3 100.8(8) ? ? ? yes
O1 C2 C4 72.4(5) ? ? ? yes
O1 C2 C5 42.8(3) ? ? ? yes
O1 C2 C6 12.6(3) ? ? ? yes
O1 C2 C6 100.0(4) ? ? ? yes
O1 C2 C20 75.6(4) ? ? ? yes
O6 C2 C1 28.2(6) ? ? ? yes
O6 C2 C3 146(1) ? ? ? yes
O6 C2 C4 117.7(6) ? ? ? yes
O6 C2 C5 88.1(5) ? ? ? yes
O6 C2 C6 57.9(5) ? ? ? yes
O6 C2 C6 98.8(5) ? ? ? yes
O6 C2 C20 30.4(3) ? ? ? yes
C1 C2 C3 117(1) ? ? ? yes
C1 C2 C4 89.5(8) ? ? ? yes
C1 C2 C5 59.9(7) ? ? ? yes
C1 C2 C6 29.7(6) ? ? ? yes
C1 C2 C6 100.1(8) ? ? ? yes
C1 C2 C20 58.6(7) ? ? ? yes
C3 C2 C4 28.5(7) ? ? ? yes
C3 C2 C5 58.0(7) ? ? ? yes
C3 C2 C6 88.2(9) ? ? ? yes
C3 C2 C6 87.2(8) ? ? ? yes
C3 C2 C20 175(1) ? ? ? yes
C4 C2 C5 29.6(4) ? ? ? yes
C4 C2 C6 59.8(5) ? ? ? yes
C4 C2 C6 91.7(5) ? ? ? yes
C4 C2 C20 147.9(7) ? ? ? yes
C5 C2 C6 30.2(4) ? ? ? yes
C5 C2 C6 95.8(4) ? ? ? yes
C5 C2 C20 118.4(6) ? ? ? yes
C6 C2 C6 99.5(5) ? ? ? yes
C6 C2 C20 88.2(6) ? ? ? yes
C6 C2 C20 96.0(5) ? ? ? yes
O6 C3 C1 9.5(4) ? ? ? yes
O6 C3 C2 22.0(7) ? ? ? yes
O6 C3 C4 101.2(8) ? ? ? yes
O6 C3 C5 70.5(5) ? ? ? yes
O6 C3 C6 40.0(3) ? ? ? yes
C1 C3 C2 31.5(7) ? ? ? yes
C1 C3 C4 91.6(8) ? ? ? yes
C1 C3 C5 60.9(5) ? ? ? yes
C1 C3 C6 30.5(4) ? ? ? yes
C2 C3 C4 123(1) ? ? ? yes
C2 C3 C5 92.4(9) ? ? ? yes
C2 C3 C6 62.0(8) ? ? ? yes
C4 C3 C5 30.7(6) ? ? ? yes
C4 C3 C6 61.2(7) ? ? ? yes
C5 C3 C6 30.5(4) ? ? ? yes
C1 C4 C2 30.4(4) ? ? ? yes
C1 C4 C3 58.8(7) ? ? ? yes
C1 C4 C5 59.7(7) ? ? ? yes
C1 C4 C6 30.1(4) ? ? ? yes
C2 C4 C3 28.4(7) ? ? ? yes
C2 C4 C5 90.1(8) ? ? ? yes
C2 C4 C6 60.5(5) ? ? ? yes
C3 C4 C5 118(1) ? ? ? yes
C3 C4 C6 88.9(8) ? ? ? yes
C5 C4 C6 29.6(6) ? ? ? yes
O1 C5 O6 45.4(3) ? ? ? yes
O1 C5 C1 57.7(5) ? ? ? yes
O1 C5 C2 88.1(5) ? ? ? yes
O1 C5 C3 117.6(6) ? ? ? yes
O1 C5 C4 148.4(10) ? ? ? yes
O1 C5 C6 27.0(6) ? ? ? yes
O1 C5 C7 29.8(3) ? ? ? yes
O6 C5 C1 12.2(4) ? ? ? yes
O6 C5 C2 42.7(3) ? ? ? yes
O6 C5 C3 72.2(5) ? ? ? yes
O6 C5 C4 102.9(8) ? ? ? yes
O6 C5 C6 18.4(6) ? ? ? yes
O6 C5 C7 75.3(4) ? ? ? yes
C1 C5 C2 30.4(4) ? ? ? yes
C1 C5 C3 60.0(5) ? ? ? yes
C1 C5 C4 90.7(8) ? ? ? yes
C1 C5 C6 30.7(6) ? ? ? yes
C1 C5 C7 87.5(6) ? ? ? yes
C2 C5 C3 29.5(4) ? ? ? yes
C2 C5 C4 60.3(7) ? ? ? yes
C2 C5 C6 61.1(7) ? ? ? yes
C2 C5 C7 117.9(6) ? ? ? yes
C3 C5 C4 30.8(7) ? ? ? yes
C3 C5 C6 90.6(8) ? ? ? yes
C3 C5 C7 147.4(7) ? ? ? yes
C4 C5 C6 121(1) ? ? ? yes
C4 C5 C7 176.8(10) ? ? ? yes
C6 C5 C7 56.8(7) ? ? ? yes
O1 C6 O6 83.0(7) ? ? ? yes
O1 C6 C1 115(1) ? ? ? yes
O1 C6 C2 145.2(9) ? ? ? yes
O1 C6 C2 99.8(7) ? ? ? yes
O1 C6 C3 175.0(9) ? ? ? yes
O1 C6 C4 155.1(9) ? ? ? yes
O1 C6 C5 126(1) ? ? ? yes
O1 C6 C7 31.8(5) ? ? ? yes
O1 C6 C8 17.4(5) ? ? ? yes
O1 C6 C20 94.4(7) ? ? ? yes
O6 C6 C1 32.2(6) ? ? ? yes
O6 C6 C2 62.2(5) ? ? ? yes
O6 C6 C2 89.5(4) ? ? ? yes
O6 C6 C3 92.0(5) ? ? ? yes
O6 C6 C4 121.9(6) ? ? ? yes
O6 C6 C5 150.9(10) ? ? ? yes
O6 C6 C7 114.8(6) ? ? ? yes
O6 C6 C8 100.3(5) ? ? ? yes
O6 C6 C20 11.4(3) ? ? ? yes
C1 C6 C2 30.0(6) ? ? ? yes
C1 C6 C2 83.6(7) ? ? ? yes
C1 C6 C3 59.8(7) ? ? ? yes
C1 C6 C4 89.7(8) ? ? ? yes
C1 C6 C5 118(1) ? ? ? yes
C1 C6 C7 146(1) ? ? ? yes
C1 C6 C8 132.5(9) ? ? ? yes
C1 C6 C20 20.9(7) ? ? ? yes
C2 C6 C2 80.5(5) ? ? ? yes
C2 C6 C3 29.8(4) ? ? ? yes
C2 C6 C4 59.7(5) ? ? ? yes
C2 C6 C5 88.7(8) ? ? ? yes
C2 C6 C7 176.8(7) ? ? ? yes
C2 C6 C8 162.4(6) ? ? ? yes
C2 C6 C20 50.8(4) ? ? ? yes
C2 C6 C3 80.2(4) ? ? ? yes
C2 C6 C4 82.1(5) ? ? ? yes
C2 C6 C5 85.0(7) ? ? ? yes
C2 C6 C7 100.7(5) ? ? ? yes
C2 C6 C8 101.8(4) ? ? ? yes
C2 C6 C20 88.5(4) ? ? ? yes
C3 C6 C4 29.9(4) ? ? ? yes
C3 C6 C5 58.9(7) ? ? ? yes
C3 C6 C7 153.2(7) ? ? ? yes
C3 C6 C8 167.6(6) ? ? ? yes
C3 C6 C20 80.6(5) ? ? ? yes
C4 C6 C5 29.0(6) ? ? ? yes
C4 C6 C7 123.3(7) ? ? ? yes
C4 C6 C8 137.8(6) ? ? ? yes
C4 C6 C20 110.5(5) ? ? ? yes
C5 C6 C7 94.4(8) ? ? ? yes
C5 C6 C8 108.8(8) ? ? ? yes
C5 C6 C20 139.5(9) ? ? ? yes
C7 C6 C8 14.5(3) ? ? ? yes
C7 C6 C20 126.1(6) ? ? ? yes
C8 C6 C20 111.6(4) ? ? ? yes
O1 C7 O2 92.1(7) ? ? ? yes
O1 C7 O14 45.1(5) ? ? ? yes
O1 C7 C1 19.1(5) ? ? ? yes
O1 C7 C5 59.8(6) ? ? ? yes
O1 C7 C6 31.0(5) ? ? ? yes
O1 C7 C8 110.5(10) ? ? ? yes
O1 C7 C9 99.9(7) ? ? ? yes
O2 C7 O14 47.5(3) ? ? ? yes
O2 C7 C1 107.5(4) ? ? ? yes
O2 C7 C5 138.8(6) ? ? ? yes
O2 C7 C6 117.4(6) ? ? ? yes
O2 C7 C8 35.1(6) ? ? ? yes
O2 C7 C9 11.9(3) ? ? ? yes
O14 C7 C1 62.5(3) ? ? ? yes
O14 C7 C5 101.9(4) ? ? ? yes
O14 C7 C6 74.0(4) ? ? ? yes
O14 C7 C8 68.5(6) ? ? ? yes
O14 C7 C9 54.8(3) ? ? ? yes
C1 C7 C5 40.8(3) ? ? ? yes
C1 C7 C6 11.9(4) ? ? ? yes
C1 C7 C8 129.5(8) ? ? ? yes
C1 C7 C9 116.8(4) ? ? ? yes
C5 C7 C6 28.8(4) ? ? ? yes
C5 C7 C8 170.3(9) ? ? ? yes
C5 C7 C9 150.7(5) ? ? ? yes
C6 C7 C8 141.4(9) ? ? ? yes
C6 C7 C9 127.6(5) ? ? ? yes
C8 C7 C9 23.3(6) ? ? ? yes
O1 C8 O2 90.5(7) ? ? ? yes
O1 C8 O14 55.3(3) ? ? ? yes
O1 C8 C6 10.1(3) ? ? ? yes
O1 C8 C7 34.1(5) ? ? ? yes
O1 C8 C9 121.1(6) ? ? ? yes
O1 C8 C10 110.0(5) ? ? ? yes
O2 C8 O14 49.0(5) ? ? ? yes
O2 C8 C6 95.0(7) ? ? ? yes
O2 C8 C7 108.0(10) ? ? ? yes
O2 C8 C9 34.3(5) ? ? ? yes
O2 C8 C10 20.4(5) ? ? ? yes
O14 C8 C6 64.4(3) ? ? ? yes
O14 C8 C7 87.6(7) ? ? ? yes
O14 C8 C9 68.5(4) ? ? ? yes
O14 C8 C10 61.9(3) ? ? ? yes
C6 C8 C7 24.1(6) ? ? ? yes
C6 C8 C9 127.7(6) ? ? ? yes
C6 C8 C10 115.3(4) ? ? ? yes
C7 C8 C9 142.1(9) ? ? ? yes
C7 C8 C10 127.8(8) ? ? ? yes
C9 C8 C10 14.4(4) ? ? ? yes
O2 C9 O3 90.1(7) ? ? ? yes
O2 C9 O14 51.2(5) ? ? ? yes
O2 C9 C7 20.0(5) ? ? ? yes
O2 C9 C8 34.4(5) ? ? ? yes
O2 C9 C10 108(1) ? ? ? yes
O2 C9 C11 96.7(7) ? ? ? yes
O3 C9 O14 54.2(3) ? ? ? yes
O3 C9 C7 109.1(5) ? ? ? yes
O3 C9 C8 121.5(6) ? ? ? yes
O3 C9 C10 35.5(5) ? ? ? yes
O3 C9 C11 10.0(3) ? ? ? yes
O14 C9 C7 63.2(3) ? ? ? yes
O14 C9 C8 71.1(4) ? ? ? yes
O14 C9 C10 88.5(7) ? ? ? yes
O14 C9 C11 64.0(3) ? ? ? yes
C7 C9 C8 14.5(4) ? ? ? yes
C7 C9 C10 128.3(8) ? ? ? yes
C7 C9 C11 116.4(4) ? ? ? yes
C8 C9 C10 142.8(9) ? ? ? yes
C8 C9 C11 129.6(6) ? ? ? yes
C10 C9 C11 25.7(6) ? ? ? yes
O2 C10 O3 89.3(7) ? ? ? yes
O2 C10 O14 47.9(3) ? ? ? yes
O2 C10 C8 12.0(3) ? ? ? yes
O2 C10 C9 34.3(6) ? ? ? yes
O2 C10 C11 117.4(6) ? ? ? yes
O2 C10 C12 141.1(6) ? ? ? yes
O2 C10 C16 107.1(4) ? ? ? yes
O3 C10 O14 42.3(5) ? ? ? yes
O3 C10 C8 98.1(7) ? ? ? yes
O3 C10 C9 107.2(10) ? ? ? yes
O3 C10 C11 31.5(5) ? ? ? yes
O3 C10 C12 60.7(6) ? ? ? yes
O3 C10 C16 19.5(5) ? ? ? yes
O14 C10 C8 55.8(3) ? ? ? yes
O14 C10 C9 67.1(6) ? ? ? yes
O14 C10 C11 73.1(4) ? ? ? yes
O14 C10 C12 101.8(4) ? ? ? yes
O14 C10 C16 61.4(3) ? ? ? yes
C8 C10 C9 22.8(6) ? ? ? yes
C8 C10 C11 127.8(5) ? ? ? yes
C8 C10 C12 153.0(5) ? ? ? yes
C8 C10 C16 116.8(4) ? ? ? yes
C9 C10 C11 138.6(9) ? ? ? yes
C9 C10 C12 167.5(9) ? ? ? yes
C9 C10 C16 126.6(8) ? ? ? yes
C11 C10 C12 29.3(4) ? ? ? yes
C11 C10 C16 12.0(4) ? ? ? yes
C12 C10 C16 41.2(4) ? ? ? yes
O3 C11 O4 82.3(7) ? ? ? yes
O3 C11 C9 17.1(5) ? ? ? yes
O3 C11 C10 32.7(5) ? ? ? yes
O3 C11 C12 125(1) ? ? ? yes
O3 C11 C13 155.2(10) ? ? ? yes
O3 C11 C14 174.9(10) ? ? ? yes
O3 C11 C15 144.8(10) ? ? ? yes
O3 C11 C15 76.7(6) ? ? ? yes
O3 C11 C16 114(1) ? ? ? yes
O3 C11 C16 98.7(6) ? ? ? yes
O3 C11 C17 93.6(7) ? ? ? yes
O3 C11 C26 94.7(6) ? ? ? yes
O4 C11 C9 99.2(5) ? ? ? yes
O4 C11 C10 114.9(6) ? ? ? yes
O4 C11 C12 152(1) ? ? ? yes
O4 C11 C13 122.6(7) ? ? ? yes
O4 C11 C14 92.8(6) ? ? ? yes
O4 C11 C15 62.5(5) ? ? ? yes
O4 C11 C15 87.0(4) ? ? ? yes
O4 C11 C16 32.4(6) ? ? ? yes
O4 C11 C16 88.1(4) ? ? ? yes
O4 C11 C17 11.4(3) ? ? ? yes
O4 C11 C26 93.7(4) ? ? ? yes
C9 C11 C10 15.7(4) ? ? ? yes
C9 C11 C12 108.4(9) ? ? ? yes
C9 C11 C13 138.1(7) ? ? ? yes
C9 C11 C14 167.5(6) ? ? ? yes
C9 C11 C15 161.6(7) ? ? ? yes
C9 C11 C15 75.7(4) ? ? ? yes
C9 C11 C16 131.6(9) ? ? ? yes
C9 C11 C16 97.3(4) ? ? ? yes
C9 C11 C17 110.6(4) ? ? ? yes
C9 C11 C26 95.5(4) ? ? ? yes
C10 C11 C12 92.7(9) ? ? ? yes
C10 C11 C13 122.5(8) ? ? ? yes
C10 C11 C14 152.2(8) ? ? ? yes
C10 C11 C15 177.2(8) ? ? ? yes
C10 C11 C15 78.9(5) ? ? ? yes
C10 C11 C16 147(1) ? ? ? yes
C10 C11 C16 98.4(5) ? ? ? yes
C10 C11 C17 126.3(6) ? ? ? yes
C10 C11 C26 92.9(5) ? ? ? yes
C12 C11 C13 29.8(7) ? ? ? yes
C12 C11 C14 59.6(8) ? ? ? yes
C12 C11 C15 89.9(9) ? ? ? yes
C12 C11 C15 98.4(8) ? ? ? yes
C12 C11 C16 119(1) ? ? ? yes
C12 C11 C16 87.2(8) ? ? ? yes
C12 C11 C17 141.0(9) ? ? ? yes
C12 C11 C26 85.0(8) ? ? ? yes
C13 C11 C14 29.7(4) ? ? ? yes
C13 C11 C15 60.0(5) ? ? ? yes
C13 C11 C15 101.9(5) ? ? ? yes
C13 C11 C16 90.1(9) ? ? ? yes
C13 C11 C16 82.8(5) ? ? ? yes
C13 C11 C17 111.2(6) ? ? ? yes
C13 C11 C26 85.1(5) ? ? ? yes
C14 C11 C15 30.3(4) ? ? ? yes
C14 C11 C15 101.9(5) ? ? ? yes
C14 C11 C16 60.4(8) ? ? ? yes
C14 C11 C16 79.8(4) ? ? ? yes
C14 C11 C17 81.5(5) ? ? ? yes
C14 C11 C26 86.8(4) ? ? ? yes
C15 C11 C15 99.6(5) ? ? ? yes
C15 C11 C16 30.1(7) ? ? ? yes
C15 C11 C16 80.6(5) ? ? ? yes
C15 C11 C17 51.2(5) ? ? ? yes
C15 C11 C26 88.5(5) ? ? ? yes
C15 C11 C16 94.1(7) ? ? ? yes
C15 C11 C16 22.1(2) ? ? ? yes
C15 C11 C17 90.2(4) ? ? ? yes
C15 C11 C26 171.2(5) ? ? ? yes
C16 C11 C16 83.3(7) ? ? ? yes
C16 C11 C17 21.1(7) ? ? ? yes
C16 C11 C26 91.1(7) ? ? ? yes
C16 C11 C17 86.9(4) ? ? ? yes
C16 C11 C26 166.6(5) ? ? ? yes
C17 C11 C26 92.2(4) ? ? ? yes
O3 C12 O4 44.9(3) ? ? ? yes
O3 C12 O4 97.3(5) ? ? ? yes
O3 C12 C10 30.6(3) ? ? ? yes
O3 C12 C11 27.4(7) ? ? ? yes
O3 C12 C13 147(1) ? ? ? yes
O3 C12 C14 117.7(7) ? ? ? yes
O3 C12 C15 87.7(6) ? ? ? yes
O3 C12 C16 57.7(5) ? ? ? yes
O4 C12 O4 89.1(3) ? ? ? yes
O4 C12 C10 75.5(4) ? ? ? yes
O4 C12 C11 17.4(7) ? ? ? yes
O4 C12 C13 102.6(9) ? ? ? yes
O4 C12 C14 72.9(5) ? ? ? yes
O4 C12 C15 42.9(4) ? ? ? yes
O4 C12 C16 12.9(4) ? ? ? yes
O4 C12 C10 100.1(5) ? ? ? yes
O4 C12 C11 92.6(8) ? ? ? yes
O4 C12 C13 78.5(9) ? ? ? yes
O4 C12 C14 77.8(5) ? ? ? yes
O4 C12 C15 81.4(4) ? ? ? yes
O4 C12 C16 86.6(5) ? ? ? yes
C10 C12 C11 58.0(8) ? ? ? yes
C10 C12 C13 177(1) ? ? ? yes
C10 C12 C14 148.3(8) ? ? ? yes
C10 C12 C15 118.3(7) ? ? ? yes
C10 C12 C16 88.3(6) ? ? ? yes
C11 C12 C13 119(1) ? ? ? yes
C11 C12 C14 90.3(9) ? ? ? yes
C11 C12 C15 60.3(8) ? ? ? yes
C11 C12 C16 30.3(7) ? ? ? yes
C13 C12 C14 29.7(7) ? ? ? yes
C13 C12 C15 59.7(8) ? ? ? yes
C13 C12 C16 89.7(9) ? ? ? yes
C14 C12 C15 30.0(4) ? ? ? yes
C14 C12 C16 60.0(5) ? ? ? yes
C15 C12 C16 30.0(4) ? ? ? yes
O3 C13 O4 78.9(3) ? ? ? yes
O3 C13 O8 111.2(5) ? ? ? yes
O3 C13 O13 117.5(4) ? ? ? yes
O3 C13 C11 9.1(4) ? ? ? yes
O3 C13 C12 21.1(7) ? ? ? yes
O3 C13 C14 99.5(9) ? ? ? yes
O3 C13 C15 69.8(5) ? ? ? yes
O3 C13 C16 39.6(4) ? ? ? yes
O4 C13 O8 144.7(5) ? ? ? yes
O4 C13 O13 160.4(6) ? ? ? yes
O4 C13 C11 79.4(5) ? ? ? yes
O4 C13 C12 79.8(8) ? ? ? yes
O4 C13 C14 91.3(9) ? ? ? yes
O4 C13 C15 86.9(5) ? ? ? yes
O4 C13 C16 82.1(4) ? ? ? yes
O8 C13 O13 42.9(2) ? ? ? yes
O8 C13 C11 115.9(6) ? ? ? yes
O8 C13 C12 98(1) ? ? ? yes
O8 C13 C14 118(1) ? ? ? yes
O8 C13 C15 128.4(6) ? ? ? yes
O8 C13 C16 127.8(5) ? ? ? yes
O13 C13 C11 115.0(6) ? ? ? yes
O13 C13 C12 119.4(10) ? ? ? yes
O13 C13 C14 75.9(9) ? ? ? yes
O13 C13 C15 89.0(6) ? ? ? yes
O13 C13 C16 103.5(5) ? ? ? yes
C11 C13 C12 30.2(7) ? ? ? yes
C11 C13 C14 90.4(9) ? ? ? yes
C11 C13 C15 60.7(5) ? ? ? yes
C11 C13 C16 30.5(4) ? ? ? yes
C12 C13 C14 120(1) ? ? ? yes
C12 C13 C15 90.9(9) ? ? ? yes
C12 C13 C16 60.7(8) ? ? ? yes
C14 C13 C15 29.7(7) ? ? ? yes
C14 C13 C16 59.9(8) ? ? ? yes
C15 C13 C16 30.2(4) ? ? ? yes
O4 C14 O10 145.6(5) ? ? ? yes
O4 C14 O11 101.2(4) ? ? ? yes
O4 C14 O13 116.0(4) ? ? ? yes
O4 C14 C11 39.2(3) ? ? ? yes
O4 C14 C12 69.4(5) ? ? ? yes
O4 C14 C13 99.1(9) ? ? ? yes
O4 C14 C15 22.1(7) ? ? ? yes
O4 C14 C16 8.5(3) ? ? ? yes
O10 C14 O11 44.7(2) ? ? ? yes
O10 C14 O13 47.0(2) ? ? ? yes
O10 C14 C11 154.1(6) ? ? ? yes
O10 C14 C12 132.4(7) ? ? ? yes
O10 C14 C13 105(1) ? ? ? yes
O10 C14 C15 127(1) ? ? ? yes
O10 C14 C16 151.1(6) ? ? ? yes
O11 C14 O13 44.3(2) ? ? ? yes
O11 C14 C11 123.5(5) ? ? ? yes
O11 C14 C12 131.3(6) ? ? ? yes
O11 C14 C13 125(1) ? ? ? yes
O11 C14 C15 85.9(9) ? ? ? yes
O11 C14 C16 106.4(6) ? ? ? yes
O13 C14 C11 107.4(5) ? ? ? yes
O13 C14 C12 95.3(6) ? ? ? yes
O13 C14 C13 81.8(9) ? ? ? yes
O13 C14 C15 114.5(9) ? ? ? yes
O13 C14 C16 114.9(5) ? ? ? yes
C11 C14 C12 30.1(4) ? ? ? yes
C11 C14 C13 59.9(8) ? ? ? yes
C11 C14 C15 61.3(7) ? ? ? yes
C11 C14 C16 30.7(4) ? ? ? yes
C12 C14 C13 29.7(8) ? ? ? yes
C12 C14 C15 91.4(9) ? ? ? yes
C12 C14 C16 60.8(5) ? ? ? yes
C13 C14 C15 121(1) ? ? ? yes
C13 C14 C16 90.6(10) ? ? ? yes
C15 C14 C16 30.6(7) ? ? ? yes
O3 C15 O3 99.0(3) ? ? ? yes
O3 C15 O4 44.6(3) ? ? ? yes
O3 C15 C11 12.7(4) ? ? ? yes
O3 C15 C11 78.6(3) ? ? ? yes
O3 C15 C12 42.6(4) ? ? ? yes
O3 C15 C13 72.0(5) ? ? ? yes
O3 C15 C14 101.2(9) ? ? ? yes
O3 C15 C16 17.7(7) ? ? ? yes
O3 C15 C17 74.5(4) ? ? ? yes
O3 C15 O4 98.2(5) ? ? ? yes
O3 C15 C11 98.5(5) ? ? ? yes
O3 C15 C11 22.2(2) ? ? ? yes
O3 C15 C12 95.2(4) ? ? ? yes
O3 C15 C13 90.4(5) ? ? ? yes
O3 C15 C14 84.6(8) ? ? ? yes
O3 C15 C16 99.6(8) ? ? ? yes
O3 C15 C17 95.6(5) ? ? ? yes
O4 C15 C11 57.3(5) ? ? ? yes
O4 C15 C11 77.7(4) ? ? ? yes
O4 C15 C12 87.2(6) ? ? ? yes
O4 C15 C13 116.6(7) ? ? ? yes
O4 C15 C14 145(1) ? ? ? yes
O4 C15 C16 26.9(6) ? ? ? yes
O4 C15 C17 29.9(3) ? ? ? yes
C11 C15 C11 80.4(5) ? ? ? yes
C11 C15 C12 29.8(4) ? ? ? yes
C11 C15 C13 59.3(5) ? ? ? yes
C11 C15 C14 88.4(9) ? ? ? yes
C11 C15 C16 30.5(7) ? ? ? yes
C11 C15 C17 87.2(6) ? ? ? yes
C11 C15 C12 85.9(5) ? ? ? yes
C11 C15 C13 92.2(5) ? ? ? yes
C11 C15 C14 96.8(9) ? ? ? yes
C11 C15 C16 77.5(7) ? ? ? yes
C11 C15 C17 82.0(4) ? ? ? yes
C12 C15 C13 29.5(4) ? ? ? yes
C12 C15 C14 58.6(8) ? ? ? yes
C12 C15 C16 60.3(7) ? ? ? yes
C12 C15 C17 117.1(7) ? ? ? yes
C13 C15 C14 29.2(7) ? ? ? yes
C13 C15 C16 89.7(9) ? ? ? yes
C13 C15 C17 146.5(8) ? ? ? yes
C14 C15 C16 118(1) ? ? ? yes
C14 C15 C17 175(1) ? ? ? yes
C16 C15 C17 56.8(7) ? ? ? yes
O3 C16 O4 82.0(7) ? ? ? yes
O3 C16 C10 11.8(3) ? ? ? yes
O3 C16 C11 32.5(6) ? ? ? yes
O3 C16 C11 99.1(5) ? ? ? yes
O3 C16 C12 62.2(5) ? ? ? yes
O3 C16 C13 91.8(6) ? ? ? yes
O3 C16 C14 121.4(7) ? ? ? yes
O3 C16 C15 151(1) ? ? ? yes
O3 C16 C17 114.2(7) ? ? ? yes
O3 C16 C18 99.4(5) ? ? ? yes
O4 C16 C10 93.8(7) ? ? ? yes
O4 C16 C11 114(1) ? ? ? yes
O4 C16 C11 93.6(6) ? ? ? yes
O4 C16 C12 144.2(9) ? ? ? yes
O4 C16 C13 173.8(9) ? ? ? yes
O4 C16 C14 156.6(10) ? ? ? yes
O4 C16 C15 126(1) ? ? ? yes
O4 C16 C17 32.2(5) ? ? ? yes
O4 C16 C18 17.4(5) ? ? ? yes
C10 C16 C11 20.7(7) ? ? ? yes
C10 C16 C11 98.1(4) ? ? ? yes
C10 C16 C12 50.5(5) ? ? ? yes
C10 C16 C13 80.0(5) ? ? ? yes
C10 C16 C14 109.6(6) ? ? ? yes
C10 C16 C15 140.1(9) ? ? ? yes
C10 C16 C17 126.0(6) ? ? ? yes
C10 C16 C18 111.2(4) ? ? ? yes
C11 C16 C11 96.7(7) ? ? ? yes
C11 C16 C12 29.7(7) ? ? ? yes
C11 C16 C13 59.3(8) ? ? ? yes
C11 C16 C14 88.9(9) ? ? ? yes
C11 C16 C15 119(1) ? ? ? yes
C11 C16 C17 146(1) ? ? ? yes
C11 C16 C18 131.9(9) ? ? ? yes
C11 C16 C12 92.3(5) ? ? ? yes
C11 C16 C13 87.2(5) ? ? ? yes
C11 C16 C14 82.3(5) ? ? ? yes
C11 C16 C15 80.4(8) ? ? ? yes
C11 C16 C17 89.3(5) ? ? ? yes
C11 C16 C18 89.8(4) ? ? ? yes
C12 C16 C13 29.6(4) ? ? ? yes
C12 C16 C14 59.2(5) ? ? ? yes
C12 C16 C15 89.7(9) ? ? ? yes
C12 C16 C17 176.3(8) ? ? ? yes
C12 C16 C18 161.6(7) ? ? ? yes
C13 C16 C14 29.6(4) ? ? ? yes
C13 C16 C15 60.1(8) ? ? ? yes
C13 C16 C17 154.0(8) ? ? ? yes
C13 C16 C18 168.7(6) ? ? ? yes
C14 C16 C15 30.5(7) ? ? ? yes
C14 C16 C17 124.4(7) ? ? ? yes
C14 C16 C18 139.2(7) ? ? ? yes
C15 C16 C17 93.9(9) ? ? ? yes
C15 C16 C18 108.7(8) ? ? ? yes
C17 C16 C18 14.9(4) ? ? ? yes
O4 C17 O5 90.7(7) ? ? ? yes
O4 C17 O14 43.8(5) ? ? ? yes
O4 C17 C11 19.1(5) ? ? ? yes
O4 C17 C15 60.7(6) ? ? ? yes
O4 C17 C16 31.4(5) ? ? ? yes
O4 C17 C18 109.3(10) ? ? ? yes
O4 C17 C19 99.6(7) ? ? ? yes
O5 C17 O14 47.6(3) ? ? ? yes
O5 C17 C11 107.5(5) ? ? ? yes
O5 C17 C15 142.8(6) ? ? ? yes
O5 C17 C16 118.6(6) ? ? ? yes
O5 C17 C18 34.8(6) ? ? ? yes
O5 C17 C19 11.9(3) ? ? ? yes
O14 C17 C11 62.1(3) ? ? ? yes
O14 C17 C15 103.1(4) ? ? ? yes
O14 C17 C16 74.2(4) ? ? ? yes
O14 C17 C18 68.2(6) ? ? ? yes
O14 C17 C19 55.8(3) ? ? ? yes
C11 C17 C15 41.6(4) ? ? ? yes
C11 C17 C16 12.3(4) ? ? ? yes
C11 C17 C18 128.4(8) ? ? ? yes
C11 C17 C19 117.4(4) ? ? ? yes
C15 C17 C16 29.3(4) ? ? ? yes
C15 C17 C18 169.0(10) ? ? ? yes
C15 C17 C19 154.7(5) ? ? ? yes
C16 C17 C18 140.6(9) ? ? ? yes
C16 C17 C19 129.1(5) ? ? ? yes
C18 C17 C19 23.4(6) ? ? ? yes
O4 C18 O5 90.6(7) ? ? ? yes
O4 C18 O14 54.5(3) ? ? ? yes
O4 C18 C16 10.1(3) ? ? ? yes
O4 C18 C17 34.5(6) ? ? ? yes
O4 C18 C19 121.7(6) ? ? ? yes
O4 C18 C20 110.1(4) ? ? ? yes
O5 C18 O14 49.8(5) ? ? ? yes
O5 C18 C16 97.3(7) ? ? ? yes
O5 C18 C17 109(1) ? ? ? yes
O5 C18 C19 33.8(5) ? ? ? yes
O5 C18 C20 19.9(5) ? ? ? yes
O14 C18 C16 64.4(3) ? ? ? yes
O14 C18 C17 87.5(7) ? ? ? yes
O14 C18 C19 70.6(4) ? ? ? yes
O14 C18 C20 63.5(3) ? ? ? yes
C16 C18 C17 24.5(6) ? ? ? yes
C16 C18 C19 129.9(5) ? ? ? yes
C16 C18 C20 117.2(4) ? ? ? yes
C17 C18 C19 142.3(10) ? ? ? yes
C17 C18 C20 127.9(8) ? ? ? yes
C19 C18 C20 14.4(4) ? ? ? yes
O5 C19 O6 90.2(6) ? ? ? yes
O5 C19 O14 47.7(5) ? ? ? yes
O5 C19 C1 94.9(6) ? ? ? yes
O5 C19 C17 20.0(5) ? ? ? yes
O5 C19 C18 33.7(5) ? ? ? yes
O5 C19 C20 109.0(10) ? ? ? yes
O6 C19 O14 56.0(3) ? ? ? yes
O6 C19 C1 9.3(3) ? ? ? yes
O6 C19 C17 109.6(5) ? ? ? yes
O6 C19 C18 121.1(6) ? ? ? yes
O6 C19 C20 35.5(5) ? ? ? yes
O14 C19 C1 64.6(3) ? ? ? yes
O14 C19 C17 61.1(3) ? ? ? yes
O14 C19 C18 68.1(4) ? ? ? yes
O14 C19 C20 89.7(6) ? ? ? yes
C1 C19 C17 114.8(4) ? ? ? yes
C1 C19 C18 127.3(5) ? ? ? yes
C1 C19 C20 26.2(5) ? ? ? yes
C17 C19 C18 14.3(4) ? ? ? yes
C17 C19 C20 127.9(8) ? ? ? yes
C18 C19 C20 142.2(10) ? ? ? yes
O5 C20 O6 89.6(6) ? ? ? yes
O5 C20 O14 45.6(3) ? ? ? yes
O5 C20 C1 115.2(5) ? ? ? yes
O5 C20 C2 137.6(6) ? ? ? yes
O5 C20 C6 104.9(4) ? ? ? yes
O5 C20 C18 11.8(3) ? ? ? yes
O5 C20 C19 34.6(6) ? ? ? yes
O6 C20 O14 44.5(5) ? ? ? yes
O6 C20 C1 30.5(5) ? ? ? yes
O6 C20 C2 59.8(6) ? ? ? yes
O6 C20 C6 18.9(5) ? ? ? yes
O6 C20 C18 98.3(6) ? ? ? yes
O6 C20 C19 107.7(9) ? ? ? yes
O14 C20 C1 73.1(4) ? ? ? yes
O14 C20 C2 101.3(4) ? ? ? yes
O14 C20 C6 61.6(3) ? ? ? yes
O14 C20 C18 53.9(3) ? ? ? yes
O14 C20 C19 66.5(6) ? ? ? yes
C1 C20 C2 29.3(4) ? ? ? yes
C1 C20 C6 11.7(4) ? ? ? yes
C1 C20 C18 125.7(5) ? ? ? yes
C1 C20 C19 138.2(8) ? ? ? yes
C2 C20 C6 41.0(4) ? ? ? yes
C2 C20 C18 149.4(5) ? ? ? yes
C2 C20 C19 167.5(8) ? ? ? yes
C6 C20 C18 114.9(4) ? ? ? yes
C6 C20 C19 126.5(7) ? ? ? yes
C18 C20 C19 23.4(6) ? ? ? yes
O7 C21 O12 82.7(7) ? ? ? yes
O7 C21 C21 85.0(5) ? ? ? yes
O7 C21 C22 152(1) ? ? ? yes
O7 C21 C23 121.5(7) ? ? ? yes
O7 C21 C24 91.7(6) ? ? ? yes
O7 C21 C25 61.7(5) ? ? ? yes
O7 C21 C26 32.3(6) ? ? ? yes
O7 C21 C26 103.7(5) ? ? ? yes
O7 C21 C27 11.3(3) ? ? ? yes
O7 C21 C39 99.3(5) ? ? ? yes
O7 C21 C40 114.6(6) ? ? ? yes
O12 C21 C21 100.3(8) ? ? ? yes
O12 C21 C22 124(1) ? ? ? yes
O12 C21 C23 155.8(10) ? ? ? yes
O12 C21 C24 174.3(10) ? ? ? yes
O12 C21 C25 144.4(10) ? ? ? yes
O12 C21 C26 114(1) ? ? ? yes
O12 C21 C26 90.9(7) ? ? ? yes
O12 C21 C27 94.0(7) ? ? ? yes
O12 C21 C39 16.6(5) ? ? ? yes
O12 C21 C40 31.9(5) ? ? ? yes
C21 C21 C22 88.2(8) ? ? ? yes
C21 C21 C23 82.2(6) ? ? ? yes
C21 C21 C24 78.6(5) ? ? ? yes
C21 C21 C25 78.0(5) ? ? ? yes
C21 C21 C26 80.3(7) ? ? ? yes
C21 C21 C26 22.2(2) ? ? ? yes
C21 C21 C27 82.9(5) ? ? ? yes
C21 C21 C39 101.9(5) ? ? ? yes
C21 C21 C40 103.2(6) ? ? ? yes
C22 C21 C23 30.9(7) ? ? ? yes
C22 C21 C24 60.8(8) ? ? ? yes
C22 C21 C25 90.7(9) ? ? ? yes
C22 C21 C26 120(1) ? ? ? yes
C22 C21 C26 77.1(8) ? ? ? yes
C22 C21 C27 141.1(9) ? ? ? yes
C22 C21 C39 108.2(9) ? ? ? yes
C22 C21 C40 93.0(9) ? ? ? yes
C23 C21 C24 29.9(4) ? ? ? yes
C23 C21 C25 59.8(5) ? ? ? yes
C23 C21 C26 89.3(9) ? ? ? yes
C23 C21 C26 82.6(5) ? ? ? yes
C23 C21 C27 110.2(6) ? ? ? yes
C23 C21 C39 139.2(7) ? ? ? yes
C23 C21 C40 123.9(8) ? ? ? yes
C24 C21 C25 29.9(4) ? ? ? yes
C24 C21 C26 59.4(7) ? ? ? yes
C24 C21 C26 89.9(5) ? ? ? yes
C24 C21 C27 80.3(5) ? ? ? yes
C24 C21 C39 169.0(6) ? ? ? yes
C24 C21 C40 153.8(8) ? ? ? yes
C25 C21 C26 29.4(6) ? ? ? yes
C25 C21 C26 97.3(5) ? ? ? yes
C25 C21 C27 50.4(5) ? ? ? yes
C25 C21 C39 161.0(6) ? ? ? yes
C25 C21 C40 176.1(8) ? ? ? yes
C26 C21 C26 102.4(7) ? ? ? yes
C26 C21 C27 21.0(7) ? ? ? yes
C26 C21 C39 131.6(9) ? ? ? yes
C26 C21 C40 146(1) ? ? ? yes
C26 C21 C27 103.6(4) ? ? ? yes
C26 C21 C39 87.2(4) ? ? ? yes
C26 C21 C40 84.5(5) ? ? ? yes
C27 C21 C39 110.6(4) ? ? ? yes
C27 C21 C40 125.9(6) ? ? ? yes
C39 C21 C40 15.3(4) ? ? ? yes
O7 C22 O7 103.4(3) ? ? ? yes
O7 C22 O12 45.1(3) ? ? ? yes
O7 C22 C21 17.4(7) ? ? ? yes
O7 C22 C23 101.0(8) ? ? ? yes
O7 C22 C24 72.1(5) ? ? ? yes
O7 C22 C25 42.2(3) ? ? ? yes
O7 C22 C26 12.8(4) ? ? ? yes
O7 C22 C26 83.0(3) ? ? ? yes
O7 C22 C40 75.6(4) ? ? ? yes
O7 C22 O12 98.8(5) ? ? ? yes
O7 C22 C21 103.1(8) ? ? ? yes
O7 C22 C23 88.2(9) ? ? ? yes
O7 C22 C24 95.3(5) ? ? ? yes
O7 C22 C25 101.1(4) ? ? ? yes
O7 C22 C26 103.8(5) ? ? ? yes
O7 C22 C26 22.1(2) ? ? ? yes
O7 C22 C40 93.3(4) ? ? ? yes
O12 C22 C21 27.7(7) ? ? ? yes
O12 C22 C23 146.1(10) ? ? ? yes
O12 C22 C24 117.2(6) ? ? ? yes
O12 C22 C25 87.3(5) ? ? ? yes
O12 C22 C26 57.9(5) ? ? ? yes
O12 C22 C26 78.4(4) ? ? ? yes
O12 C22 C40 30.5(3) ? ? ? yes
C21 C22 C23 118(1) ? ? ? yes
C21 C22 C24 89.5(8) ? ? ? yes
C21 C22 C25 59.6(7) ? ? ? yes
C21 C22 C26 30.2(6) ? ? ? yes
C21 C22 C26 81.1(8) ? ? ? yes
C21 C22 C40 58.1(8) ? ? ? yes
C23 C22 C24 29.0(7) ? ? ? yes
C23 C22 C25 58.8(7) ? ? ? yes
C23 C22 C26 88.2(9) ? ? ? yes
C23 C22 C26 100.5(9) ? ? ? yes
C23 C22 C40 176(1) ? ? ? yes
C24 C22 C25 29.8(4) ? ? ? yes
C24 C22 C26 59.3(5) ? ? ? yes
C24 C22 C26 97.1(5) ? ? ? yes
C24 C22 C40 147.6(7) ? ? ? yes
C25 C22 C26 29.4(4) ? ? ? yes
C25 C22 C26 91.8(5) ? ? ? yes
C25 C22 C40 117.8(6) ? ? ? yes
C26 C22 C26 85.8(5) ? ? ? yes
C26 C22 C40 88.3(6) ? ? ? yes
C26 C22 C40 80.0(4) ? ? ? yes
O5 C23 O6 44.2(2) ? ? ? yes
O5 C23 O12 102.0(4) ? ? ? yes
O5 C23 O14 43.4(2) ? ? ? yes
O5 C23 C21 107.4(6) ? ? ? yes
O5 C23 C22 87.5(9) ? ? ? yes
O5 C23 C24 125.5(10) ? ? ? yes
O5 C23 C25 131.2(6) ? ? ? yes
O5 C23 C26 124.1(5) ? ? ? yes
O6 C23 O12 145.7(5) ? ? ? yes
O6 C23 O14 47.2(2) ? ? ? yes
O6 C23 C21 151.6(7) ? ? ? yes
O6 C23 C22 127.4(10) ? ? ? yes
O6 C23 C24 105.7(10) ? ? ? yes
O6 C23 C25 133.2(7) ? ? ? yes
O6 C23 C26 155.0(6) ? ? ? yes
O12 C23 O14 116.8(4) ? ? ? yes
O12 C23 C21 8.9(4) ? ? ? yes
O12 C23 C22 21.8(7) ? ? ? yes
O12 C23 C24 100.3(9) ? ? ? yes
O12 C23 C25 69.6(5) ? ? ? yes
O12 C23 C26 39.6(4) ? ? ? yes
O14 C23 C21 115.7(6) ? ? ? yes
O14 C23 C22 115.8(9) ? ? ? yes
O14 C23 C24 82.2(9) ? ? ? yes
O14 C23 C25 95.9(6) ? ? ? yes
O14 C23 C26 108.1(5) ? ? ? yes
C21 C23 C22 30.6(6) ? ? ? yes
C21 C23 C24 91.4(9) ? ? ? yes
C21 C23 C25 60.7(5) ? ? ? yes
C21 C23 C26 30.7(4) ? ? ? yes
C22 C23 C24 122(1) ? ? ? yes
C22 C23 C25 91.3(8) ? ? ? yes
C22 C23 C26 61.4(7) ? ? ? yes
C24 C23 C25 30.7(7) ? ? ? yes
C24 C23 C26 60.6(8) ? ? ? yes
C25 C23 C26 30.0(4) ? ? ? yes
O1 C24 O2 45.9(2) ? ? ? yes
O1 C24 O7 156.6(5) ? ? ? yes
O1 C24 O12 121.7(4) ? ? ? yes
O1 C24 O14 46.4(2) ? ? ? yes
O1 C24 C21 145.6(6) ? ? ? yes
O1 C24 C22 120.0(7) ? ? ? yes
O1 C24 C23 93.2(9) ? ? ? yes
O1 C24 C25 142.2(10) ? ? ? yes
O1 C24 C26 158.9(6) ? ? ? yes
O2 C24 O7 111.0(4) ? ? ? yes
O2 C24 O12 148.2(5) ? ? ? yes
O2 C24 O14 45.4(2) ? ? ? yes
O2 C24 C21 128.5(5) ? ? ? yes
O2 C24 C22 130.0(6) ? ? ? yes
O2 C24 C23 120.1(10) ? ? ? yes
O2 C24 C25 97.6(9) ? ? ? yes
O2 C24 C26 115.8(6) ? ? ? yes
O7 C24 O12 79.6(3) ? ? ? yes
O7 C24 O14 117.7(4) ? ? ? yes
O7 C24 C21 39.5(4) ? ? ? yes
O7 C24 C22 69.2(4) ? ? ? yes
O7 C24 C23 98.2(8) ? ? ? yes
O7 C24 C25 20.4(7) ? ? ? yes
O7 C24 C26 9.2(4) ? ? ? yes
O12 C24 O14 155.6(5) ? ? ? yes
O12 C24 C21 79.1(4) ? ? ? yes
O12 C24 C22 81.7(5) ? ? ? yes
O12 C24 C23 86.1(9) ? ? ? yes
O12 C24 C25 82.8(8) ? ? ? yes
O12 C24 C26 79.4(4) ? ? ? yes
O14 C24 C21 102.8(5) ? ? ? yes
O14 C24 C22 88.5(5) ? ? ? yes
O14 C24 C23 74.8(9) ? ? ? yes
O14 C24 C25 119.6(9) ? ? ? yes
O14 C24 C26 114.7(5) ? ? ? yes
C21 C24 C22 29.7(4) ? ? ? yes
C21 C24 C23 58.7(8) ? ? ? yes
C21 C24 C25 59.9(7) ? ? ? yes
C21 C24 C26 30.3(4) ? ? ? yes
C22 C24 C23 29.0(7) ? ? ? yes
C22 C24 C25 89.6(8) ? ? ? yes
C22 C24 C26 60.0(5) ? ? ? yes
C23 C24 C25 118(1) ? ? ? yes
C23 C24 C26 89.0(9) ? ? ? yes
C25 C24 C26 29.6(7) ? ? ? yes
O3 C25 O7 98.0(4) ? ? ? yes
O3 C25 O12 93.2(3) ? ? ? yes
O3 C25 O12 157.0(4) ? ? ? yes
O3 C25 C21 91.4(4) ? ? ? yes
O3 C25 C22 87.6(4) ? ? ? yes
O3 C25 C23 84.6(5) ? ? ? yes
O3 C25 C24 82.8(8) ? ? ? yes
O3 C25 C26 95.2(7) ? ? ? yes
O3 C25 C27 98.6(4) ? ? ? yes
O3 C25 C40 162.2(5) ? ? ? yes
O7 C25 O12 45.1(3) ? ? ? yes
O7 C25 O12 97.0(4) ? ? ? yes
O7 C25 C21 58.0(5) ? ? ? yes
O7 C25 C22 87.6(5) ? ? ? yes
O7 C25 C23 117.5(7) ? ? ? yes
O7 C25 C24 148(1) ? ? ? yes
O7 C25 C26 27.8(6) ? ? ? yes
O7 C25 C27 30.9(3) ? ? ? yes
O7 C25 C40 99.0(5) ? ? ? yes
O12 C25 O12 85.1(3) ? ? ? yes
O12 C25 C21 12.9(4) ? ? ? yes
O12 C25 C22 42.5(4) ? ? ? yes
O12 C25 C23 72.4(5) ? ? ? yes
O12 C25 C24 103.0(9) ? ? ? yes
O12 C25 C26 17.3(7) ? ? ? yes
O12 C25 C27 76.0(4) ? ? ? yes
O12 C25 C40 102.5(4) ? ? ? yes
O12 C25 C21 81.9(4) ? ? ? yes
O12 C25 C22 75.7(4) ? ? ? yes
O12 C25 C23 73.1(5) ? ? ? yes
O12 C25 C24 75.3(8) ? ? ? yes
O12 C25 C26 90.0(7) ? ? ? yes
O12 C25 C27 103.1(5) ? ? ? yes
O12 C25 C40 22.6(2) ? ? ? yes
C21 C25 C22 29.6(4) ? ? ? yes
C21 C25 C23 59.5(5) ? ? ? yes
C21 C25 C24 90.1(9) ? ? ? yes
C21 C25 C26 30.2(7) ? ? ? yes
C21 C25 C27 88.9(6) ? ? ? yes
C21 C25 C40 102.0(5) ? ? ? yes
C22 C25 C23 29.9(4) ? ? ? yes
C22 C25 C24 60.5(8) ? ? ? yes
C22 C25 C26 59.8(8) ? ? ? yes
C22 C25 C27 118.5(6) ? ? ? yes
C22 C25 C40 98.2(4) ? ? ? yes
C23 C25 C24 30.6(7) ? ? ? yes
C23 C25 C26 89.7(9) ? ? ? yes
C23 C25 C27 148.3(7) ? ? ? yes
C23 C25 C40 92.2(5) ? ? ? yes
C24 C25 C26 120(1) ? ? ? yes
C24 C25 C27 178(1) ? ? ? yes
C24 C25 C40 85.5(8) ? ? ? yes
C26 C25 C27 58.7(8) ? ? ? yes
C26 C25 C40 102.3(8) ? ? ? yes
C27 C25 C40 93.3(5) ? ? ? yes
O7 C26 O12 82.6(7) ? ? ? yes
O7 C26 C11 95.9(6) ? ? ? yes
O7 C26 C21 114(1) ? ? ? yes
O7 C26 C21 100.6(6) ? ? ? yes
O7 C26 C22 144.5(9) ? ? ? yes
O7 C26 C22 78.9(6) ? ? ? yes
O7 C26 C23 174.7(9) ? ? ? yes
O7 C26 C24 154.7(10) ? ? ? yes
O7 C26 C25 124(1) ? ? ? yes
O7 C26 C27 32.2(5) ? ? ? yes
O7 C26 C28 17.0(5) ? ? ? yes
O7 C26 C40 93.8(7) ? ? ? yes
O12 C26 C11 93.7(4) ? ? ? yes
O12 C26 C21 32.3(6) ? ? ? yes
O12 C26 C21 83.2(4) ? ? ? yes
O12 C26 C22 62.0(5) ? ? ? yes
O12 C26 C22 82.3(4) ? ? ? yes
O12 C26 C23 92.4(6) ? ? ? yes
O12 C26 C24 122.7(7) ? ? ? yes
O12 C26 C25 152(1) ? ? ? yes
O12 C26 C27 114.8(6) ? ? ? yes
O12 C26 C28 99.4(5) ? ? ? yes
O12 C26 C40 11.3(3) ? ? ? yes
C11 C26 C21 90.6(7) ? ? ? yes
C11 C26 C21 162.6(5) ? ? ? yes
C11 C26 C22 88.0(5) ? ? ? yes
C11 C26 C22 173.7(5) ? ? ? yes
C11 C26 C23 85.9(4) ? ? ? yes
C11 C26 C24 84.7(5) ? ? ? yes
C11 C26 C25 84.8(7) ? ? ? yes
C11 C26 C27 93.5(5) ? ? ? yes
C11 C26 C28 97.4(4) ? ? ? yes
C11 C26 C40 91.9(4) ? ? ? yes
C21 C26 C21 77.6(7) ? ? ? yes
C21 C26 C22 29.6(7) ? ? ? yes
C21 C26 C22 88.5(7) ? ? ? yes
C21 C26 C23 60.0(8) ? ? ? yes
C21 C26 C24 90.3(9) ? ? ? yes
C21 C26 C25 120(1) ? ? ? yes
C21 C26 C27 147(1) ? ? ? yes
C21 C26 C28 131.6(9) ? ? ? yes
C21 C26 C40 21.1(7) ? ? ? yes
C21 C26 C22 75.4(5) ? ? ? yes
C21 C26 C22 21.8(2) ? ? ? yes
C21 C26 C23 77.2(4) ? ? ? yes
C21 C26 C24 82.7(5) ? ? ? yes
C21 C26 C25 90.2(7) ? ? ? yes
C21 C26 C27 103.4(5) ? ? ? yes
C21 C26 C28 100.0(4) ? ? ? yes
C21 C26 C40 81.7(4) ? ? ? yes
C22 C26 C22 94.2(5) ? ? ? yes
C22 C26 C23 30.4(4) ? ? ? yes
C22 C26 C24 60.7(5) ? ? ? yes
C22 C26 C25 90.8(9) ? ? ? yes
C22 C26 C27 176.5(8) ? ? ? yes
C22 C26 C28 161.0(6) ? ? ? yes
C22 C26 C40 50.7(5) ? ? ? yes
C22 C26 C23 99.0(5) ? ? ? yes
C22 C26 C24 101.5(5) ? ? ? yes
C22 C26 C25 101.0(8) ? ? ? yes
C22 C26 C27 84.0(5) ? ? ? yes
C22 C26 C28 78.7(4) ? ? ? yes
C22 C26 C40 85.0(4) ? ? ? yes
C23 C26 C24 30.3(4) ? ? ? yes
C23 C26 C25 60.4(8) ? ? ? yes
C23 C26 C27 152.8(7) ? ? ? yes
C23 C26 C28 167.6(6) ? ? ? yes
C23 C26 C40 81.1(5) ? ? ? yes
C24 C26 C25 30.0(7) ? ? ? yes
C24 C26 C27 122.5(7) ? ? ? yes
C24 C26 C28 137.8(7) ? ? ? yes
C24 C26 C40 111.4(6) ? ? ? yes
C25 C26 C27 92.5(9) ? ? ? yes
C25 C26 C28 107.9(9) ? ? ? yes
C25 C26 C40 141.5(9) ? ? ? yes
C27 C26 C28 15.6(4) ? ? ? yes
C27 C26 C40 126.0(6) ? ? ? yes
C28 C26 C40 110.6(4) ? ? ? yes
O7 C27 O8 89.5(7) ? ? ? yes
O7 C27 O13 43.6(5) ? ? ? yes
O7 C27 C21 18.4(5) ? ? ? yes
O7 C27 C25 59.2(6) ? ? ? yes
O7 C27 C26 30.4(5) ? ? ? yes
O7 C27 C28 108.3(10) ? ? ? yes
O7 C27 C29 99.5(7) ? ? ? yes
O8 C27 O13 46.3(3) ? ? ? yes
O8 C27 C21 106.4(5) ? ? ? yes
O8 C27 C25 141.8(6) ? ? ? yes
O8 C27 C26 117.2(6) ? ? ? yes
O8 C27 C28 34.9(6) ? ? ? yes
O8 C27 C29 12.3(3) ? ? ? yes
O13 C27 C21 61.5(3) ? ? ? yes
O13 C27 C25 101.4(4) ? ? ? yes
O13 C27 C26 73.1(4) ? ? ? yes
O13 C27 C28 68.0(6) ? ? ? yes
O13 C27 C29 55.9(3) ? ? ? yes
C21 C27 C25 40.7(4) ? ? ? yes
C21 C27 C26 11.9(4) ? ? ? yes
C21 C27 C28 126.6(8) ? ? ? yes
C21 C27 C29 117.2(4) ? ? ? yes
C25 C27 C26 28.8(4) ? ? ? yes
C25 C27 C28 166.0(9) ? ? ? yes
C25 C27 C29 154.1(5) ? ? ? yes
C26 C27 C28 138.4(9) ? ? ? yes
C26 C27 C29 128.4(5) ? ? ? yes
C28 C27 C29 23.8(6) ? ? ? yes
O7 C28 O8 89.2(7) ? ? ? yes
O7 C28 O13 54.2(3) ? ? ? yes
O7 C28 C26 9.8(3) ? ? ? yes
O7 C28 C27 35.4(5) ? ? ? yes
O7 C28 C29 121.4(6) ? ? ? yes
O7 C28 C30 109.3(5) ? ? ? yes
O8 C28 O13 47.5(5) ? ? ? yes
O8 C28 C26 96.4(7) ? ? ? yes
O8 C28 C27 108(1) ? ? ? yes
O8 C28 C29 34.1(5) ? ? ? yes
O8 C28 C30 20.2(5) ? ? ? yes
O13 C28 C26 63.9(3) ? ? ? yes
O13 C28 C27 87.8(7) ? ? ? yes
O13 C28 C29 70.5(4) ? ? ? yes
O13 C28 C30 63.5(3) ? ? ? yes
C26 C28 C27 26.0(6) ? ? ? yes
C26 C28 C29 129.7(5) ? ? ? yes
C26 C28 C30 116.5(4) ? ? ? yes
C27 C28 C29 141(1) ? ? ? yes
C27 C28 C30 126.1(9) ? ? ? yes
C29 C28 C30 15.3(4) ? ? ? yes
O8 C29 O9 88.1(7) ? ? ? yes
O8 C29 O13 46.1(5) ? ? ? yes
O8 C29 C27 20.6(5) ? ? ? yes
O8 C29 C28 34.2(5) ? ? ? yes
O8 C29 C30 106(1) ? ? ? yes
O9 C29 O13 55.4(3) ? ? ? yes
O9 C29 C27 108.7(5) ? ? ? yes
O9 C29 C28 120.6(6) ? ? ? yes
O9 C29 C30 35.0(5) ? ? ? yes
O13 C29 C27 62.0(3) ? ? ? yes
O13 C29 C28 68.9(4) ? ? ? yes
O13 C29 C30 88.5(7) ? ? ? yes
C27 C29 C28 14.8(4) ? ? ? yes
C27 C29 C30 125.1(8) ? ? ? yes
C28 C29 C30 139.8(10) ? ? ? yes
O8 C30 O9 90.1(7) ? ? ? yes
O8 C30 O13 45.3(3) ? ? ? yes
O8 C30 C28 12.1(3) ? ? ? yes
O8 C30 C29 35.7(6) ? ? ? yes
O8 C30 C31 115.3(6) ? ? ? yes
O8 C30 C32 136.5(6) ? ? ? yes
O9 C30 O13 45.2(5) ? ? ? yes
O9 C30 C28 100.3(7) ? ? ? yes
O9 C30 C29 109.5(10) ? ? ? yes
O9 C30 C31 30.9(5) ? ? ? yes
O9 C30 C32 59.3(6) ? ? ? yes
O13 C30 C28 55.1(3) ? ? ? yes
O13 C30 C29 67.8(6) ? ? ? yes
O13 C30 C31 73.8(4) ? ? ? yes
O13 C30 C32 101.1(4) ? ? ? yes
C28 C30 C29 24.8(6) ? ? ? yes
C28 C30 C31 127.0(5) ? ? ? yes
C28 C30 C32 148.5(5) ? ? ? yes
C29 C30 C31 140.4(9) ? ? ? yes
C29 C30 C32 168.7(8) ? ? ? yes
C31 C30 C32 28.4(4) ? ? ? yes
O9 C31 O10 81.3(7) ? ? ? yes
O9 C31 C30 32.3(5) ? ? ? yes
O9 C31 C32 126(1) ? ? ? yes
O9 C31 C33 156(1) ? ? ? yes
O9 C31 C34 173.4(10) ? ? ? yes
O9 C31 C35 143.7(10) ? ? ? yes
O9 C31 C36 112(1) ? ? ? yes
O10 C31 C30 113.6(6) ? ? ? yes
O10 C31 C32 152(1) ? ? ? yes
O10 C31 C33 122.0(7) ? ? ? yes
O10 C31 C34 92.1(6) ? ? ? yes
O10 C31 C35 62.4(5) ? ? ? yes
O10 C31 C36 31.4(6) ? ? ? yes
C30 C31 C32 94.1(9) ? ? ? yes
C30 C31 C33 124.3(8) ? ? ? yes
C30 C31 C34 154.1(8) ? ? ? yes
C30 C31 C35 175.2(7) ? ? ? yes
C30 C31 C36 144(1) ? ? ? yes
C32 C31 C33 30.3(7) ? ? ? yes
C32 C31 C34 60.2(7) ? ? ? yes
C32 C31 C35 89.9(8) ? ? ? yes
C32 C31 C36 120(1) ? ? ? yes
C33 C31 C34 29.9(4) ? ? ? yes
C33 C31 C35 59.6(5) ? ? ? yes
C33 C31 C36 90.5(9) ? ? ? yes
C34 C31 C35 29.7(4) ? ? ? yes
C34 C31 C36 60.7(7) ? ? ? yes
C35 C31 C36 31.0(7) ? ? ? yes
O9 C32 O10 44.8(3) ? ? ? yes
O9 C32 C30 30.4(3) ? ? ? yes
O9 C32 C31 27.1(6) ? ? ? yes
O9 C32 C33 145(1) ? ? ? yes
O9 C32 C34 116.5(6) ? ? ? yes
O9 C32 C35 87.4(5) ? ? ? yes
O9 C32 C36 57.3(5) ? ? ? yes
O9 C32 C36 95.7(5) ? ? ? yes
O10 C32 C30 75.1(4) ? ? ? yes
O10 C32 C31 17.7(7) ? ? ? yes
O10 C32 C33 100.7(9) ? ? ? yes
O10 C32 C34 71.8(5) ? ? ? yes
O10 C32 C35 42.7(4) ? ? ? yes
O10 C32 C36 12.5(4) ? ? ? yes
O10 C32 C36 98.8(4) ? ? ? yes
C30 C32 C31 57.5(8) ? ? ? yes
C30 C32 C33 174(1) ? ? ? yes
C30 C32 C34 146.9(7) ? ? ? yes
C30 C32 C35 117.8(6) ? ? ? yes
C30 C32 C36 87.6(6) ? ? ? yes
C30 C32 C36 93.5(5) ? ? ? yes
C31 C32 C33 118(1) ? ? ? yes
C31 C32 C34 89.4(8) ? ? ? yes
C31 C32 C35 60.3(7) ? ? ? yes
C31 C32 C36 30.2(7) ? ? ? yes
C31 C32 C36 97.7(8) ? ? ? yes
C33 C32 C34 29.0(7) ? ? ? yes
C33 C32 C35 58.0(8) ? ? ? yes
C33 C32 C36 88.2(9) ? ? ? yes
C33 C32 C36 90.3(9) ? ? ? yes
C34 C32 C35 29.1(4) ? ? ? yes
C34 C32 C36 59.3(5) ? ? ? yes
C34 C32 C36 93.3(5) ? ? ? yes
C35 C32 C36 30.2(4) ? ? ? yes
C35 C32 C36 96.9(5) ? ? ? yes
C36 C32 C36 98.4(5) ? ? ? yes
O9 C33 C31 8.7(4) ? ? ? yes
O9 C33 C32 22.6(7) ? ? ? yes
O9 C33 C34 100.0(9) ? ? ? yes
O9 C33 C35 70.6(5) ? ? ? yes
O9 C33 C36 40.1(4) ? ? ? yes
C31 C33 C32 31.3(7) ? ? ? yes
C31 C33 C34 91.2(9) ? ? ? yes
C31 C33 C35 61.9(5) ? ? ? yes
C31 C33 C36 31.3(4) ? ? ? yes
C32 C33 C34 122(1) ? ? ? yes
C32 C33 C35 93.2(9) ? ? ? yes
C32 C33 C36 62.6(8) ? ? ? yes
C34 C33 C35 29.4(7) ? ? ? yes
C34 C33 C36 59.9(8) ? ? ? yes
C35 C33 C36 30.5(4) ? ? ? yes
O9 C34 C31 91.9(4) ? ? ? yes
O9 C34 C32 86.6(5) ? ? ? yes
O9 C34 C33 83.6(9) ? ? ? yes
O9 C34 C35 100.3(9) ? ? ? yes
O9 C34 C36 97.0(5) ? ? ? yes
C31 C34 C32 30.4(4) ? ? ? yes
C31 C34 C33 58.9(8) ? ? ? yes
C31 C34 C35 62.2(8) ? ? ? yes
C31 C34 C36 31.6(4) ? ? ? yes
C32 C34 C33 28.5(7) ? ? ? yes
C32 C34 C35 92.6(9) ? ? ? yes
C32 C34 C36 62.0(5) ? ? ? yes
C33 C34 C35 121(1) ? ? ? yes
C33 C34 C36 90.5(9) ? ? ? yes
C35 C34 C36 30.6(7) ? ? ? yes
O9 C35 O10 45.4(3) ? ? ? yes
O9 C35 C31 13.2(4) ? ? ? yes
O9 C35 C32 42.9(4) ? ? ? yes
O9 C35 C33 71.7(5) ? ? ? yes
O9 C35 C34 101.2(9) ? ? ? yes
O9 C35 C36 18.6(6) ? ? ? yes
O9 C35 C37 75.7(4) ? ? ? yes
O10 C35 C31 58.5(5) ? ? ? yes
O10 C35 C32 88.3(5) ? ? ? yes
O10 C35 C33 117.1(6) ? ? ? yes
O10 C35 C34 146(1) ? ? ? yes
O10 C35 C36 26.7(6) ? ? ? yes
O10 C35 C37 30.3(3) ? ? ? yes
C31 C35 C32 29.8(4) ? ? ? yes
C31 C35 C33 58.6(5) ? ? ? yes
C31 C35 C34 88.1(9) ? ? ? yes
C31 C35 C36 31.8(7) ? ? ? yes
C31 C35 C37 88.9(6) ? ? ? yes
C32 C35 C33 28.8(4) ? ? ? yes
C32 C35 C34 58.3(8) ? ? ? yes
C32 C35 C36 61.6(7) ? ? ? yes
C32 C35 C37 118.6(6) ? ? ? yes
C33 C35 C34 29.5(7) ? ? ? yes
C33 C35 C36 90.4(8) ? ? ? yes
C33 C35 C37 147.4(7) ? ? ? yes
C34 C35 C36 119(1) ? ? ? yes
C34 C35 C37 176(1) ? ? ? yes
C36 C35 C37 57.1(7) ? ? ? yes
O9 C36 O10 83.0(7) ? ? ? yes
O9 C36 C31 33.3(6) ? ? ? yes
O9 C36 C32 62.2(5) ? ? ? yes
O9 C36 C32 87.2(4) ? ? ? yes
O9 C36 C33 91.4(6) ? ? ? yes
O9 C36 C34 120.9(7) ? ? ? yes
O9 C36 C35 150.5(10) ? ? ? yes
O9 C36 C37 115.6(6) ? ? ? yes
O9 C36 C38 100.5(5) ? ? ? yes
O10 C36 C31 116(1) ? ? ? yes
O10 C36 C32 145.2(10) ? ? ? yes
O10 C36 C32 98.3(7) ? ? ? yes
O10 C36 C33 174.2(10) ? ? ? yes
O10 C36 C34 156.0(10) ? ? ? yes
O10 C36 C35 126(1) ? ? ? yes
O10 C36 C37 32.6(5) ? ? ? yes
O10 C36 C38 17.5(5) ? ? ? yes
C31 C36 C32 29.0(6) ? ? ? yes
C31 C36 C32 83.0(7) ? ? ? yes
C31 C36 C33 58.1(7) ? ? ? yes
C31 C36 C34 87.7(8) ? ? ? yes
C31 C36 C35 117(1) ? ? ? yes
C31 C36 C37 148(1) ? ? ? yes
C31 C36 C38 133.7(9) ? ? ? yes
C32 C36 C32 81.6(5) ? ? ? yes
C32 C36 C33 29.2(4) ? ? ? yes
C32 C36 C34 58.7(5) ? ? ? yes
C32 C36 C35 88.3(9) ? ? ? yes
C32 C36 C37 177.3(7) ? ? ? yes
C32 C36 C38 162.7(7) ? ? ? yes
C32 C36 C33 82.7(5) ? ? ? yes
C32 C36 C34 84.6(5) ? ? ? yes
C32 C36 C35 89.0(8) ? ? ? yes
C32 C36 C37 99.9(5) ? ? ? yes
C32 C36 C38 100.0(4) ? ? ? yes
C33 C36 C34 29.6(4) ? ? ? yes
C33 C36 C35 59.1(7) ? ? ? yes
C33 C36 C37 153.0(8) ? ? ? yes
C33 C36 C38 167.9(7) ? ? ? yes
C34 C36 C35 29.5(7) ? ? ? yes
C34 C36 C37 123.5(7) ? ? ? yes
C34 C36 C38 138.5(6) ? ? ? yes
C35 C36 C37 94.0(9) ? ? ? yes
C35 C36 C38 109.0(9) ? ? ? yes
C37 C36 C38 15.1(3) ? ? ? yes
O10 C37 O11 90.2(6) ? ? ? yes
O10 C37 O13 43.7(5) ? ? ? yes
O10 C37 C35 60.1(6) ? ? ? yes
O10 C37 C36 31.1(5) ? ? ? yes
O10 C37 C38 108.2(9) ? ? ? yes
O10 C37 C39 97.9(6) ? ? ? yes
O11 C37 O13 46.9(3) ? ? ? yes
O11 C37 C35 137.7(6) ? ? ? yes
O11 C37 C36 116.2(6) ? ? ? yes
O11 C37 C38 35.3(6) ? ? ? yes
O11 C37 C39 11.8(3) ? ? ? yes
O13 C37 C35 100.6(4) ? ? ? yes
O13 C37 C36 72.8(4) ? ? ? yes
O13 C37 C38 68.1(6) ? ? ? yes
O13 C37 C39 54.2(3) ? ? ? yes
C35 C37 C36 29.0(4) ? ? ? yes
C35 C37 C38 168.3(9) ? ? ? yes
C35 C37 C39 149.4(5) ? ? ? yes
C36 C37 C38 139.4(9) ? ? ? yes
C36 C37 C39 126.1(5) ? ? ? yes
C38 C37 C39 23.7(6) ? ? ? yes
O10 C38 O11 90.0(6) ? ? ? yes
O10 C38 O13 54.7(3) ? ? ? yes
O10 C38 C36 10.3(3) ? ? ? yes
O10 C38 C37 35.8(5) ? ? ? yes
O10 C38 C39 119.8(6) ? ? ? yes
O10 C38 C40 109.2(5) ? ? ? yes
O11 C38 O13 48.5(5) ? ? ? yes
O11 C38 C36 95.2(6) ? ? ? yes
O11 C38 C37 108.3(10) ? ? ? yes
O11 C38 C39 33.8(5) ? ? ? yes
O11 C38 C40 20.1(5) ? ? ? yes
O13 C38 C36 64.2(3) ? ? ? yes
O13 C38 C37 88.6(7) ? ? ? yes
O13 C38 C39 67.6(4) ? ? ? yes
O13 C38 C40 61.5(3) ? ? ? yes
C36 C38 C37 25.6(6) ? ? ? yes
C36 C38 C39 127.0(5) ? ? ? yes
C36 C38 C40 115.1(4) ? ? ? yes
C37 C38 C39 141.9(9) ? ? ? yes
C37 C38 C40 127.6(8) ? ? ? yes
C39 C38 C40 14.4(4) ? ? ? yes
O11 C39 O12 91.0(7) ? ? ? yes
O11 C39 O13 51.9(5) ? ? ? yes
O11 C39 C21 96.5(7) ? ? ? yes
O11 C39 C37 19.7(5) ? ? ? yes
O11 C39 C38 33.9(5) ? ? ? yes
O11 C39 C40 109(1) ? ? ? yes
O12 C39 O13 54.9(3) ? ? ? yes
O12 C39 C21 9.6(3) ? ? ? yes
O12 C39 C37 109.9(5) ? ? ? yes
O12 C39 C38 122.2(6) ? ? ? yes
O12 C39 C40 35.0(5) ? ? ? yes
O13 C39 C21 64.2(3) ? ? ? yes
O13 C39 C37 63.9(3) ? ? ? yes
O13 C39 C38 71.6(4) ? ? ? yes
O13 C39 C40 88.7(7) ? ? ? yes
C21 C39 C37 115.9(4) ? ? ? yes
C21 C39 C38 129.2(5) ? ? ? yes
C21 C39 C40 25.4(6) ? ? ? yes
C37 C39 C38 14.4(4) ? ? ? yes
C37 C39 C40 128.0(8) ? ? ? yes
C38 C39 C40 142.4(10) ? ? ? yes
O11 C40 O12 91.0(7) ? ? ? yes
O11 C40 O13 48.2(3) ? ? ? yes
O11 C40 C21 117.3(6) ? ? ? yes
O11 C40 C22 140.4(6) ? ? ? yes
O11 C40 C25 126.3(6) ? ? ? yes
O11 C40 C26 106.7(4) ? ? ? yes
O11 C40 C38 11.9(3) ? ? ? yes
O11 C40 C39 34.4(6) ? ? ? yes
O12 C40 O13 43.9(5) ? ? ? yes
O12 C40 C21 30.6(5) ? ? ? yes
O12 C40 C22 59.5(6) ? ? ? yes
O12 C40 C25 79.1(6) ? ? ? yes
O12 C40 C26 18.6(5) ? ? ? yes
O12 C40 C38 99.9(7) ? ? ? yes
O12 C40 C39 108.7(10) ? ? ? yes
O13 C40 C21 73.5(4) ? ? ? yes
O13 C40 C22 102.0(4) ? ? ? yes
O13 C40 C25 98.8(4) ? ? ? yes
O13 C40 C26 61.6(3) ? ? ? yes
O13 C40 C38 56.1(3) ? ? ? yes
O13 C40 C39 67.0(6) ? ? ? yes
C21 C40 C22 28.9(4) ? ? ? yes
C21 C40 C25 76.7(4) ? ? ? yes
C21 C40 C26 12.0(4) ? ? ? yes
C21 C40 C38 128.0(5) ? ? ? yes
C21 C40 C39 139.3(9) ? ? ? yes
C22 C40 C25 76.7(4) ? ? ? yes
C22 C40 C26 40.9(3) ? ? ? yes
C22 C40 C38 152.3(5) ? ? ? yes
C22 C40 C39 168.0(9) ? ? ? yes
C25 C40 C26 78.0(3) ? ? ? yes
C25 C40 C38 120.1(5) ? ? ? yes
C25 C40 C39 99.8(8) ? ? ? yes
C26 C40 C38 116.8(4) ? ? ? yes
C26 C40 C39 127.3(8) ? ? ? yes
C38 C40 C39 23.2(6) ? ? ? yes

loop_
_geom_bond_atom_site_label_1
_geom_bond_atom_site_label_2
_geom_bond_distance
_geom_bond_site_symmetry_1
_geom_bond_site_symmetry_2
_geom_bond_publ_flag
I1 I2 2.926(1) ? ? yes
I2 I3 2.940(1) ? ? yes
I4 I5 2.940(1) ? ? yes
I5 I6 2.915(2) ? ? yes
O1 O2 2.77(1) ? ? yes
O1 O6 2.578(10) ? ? yes
O1 O14 2.814(10) ? ? yes
O1 C1 2.33(1) ? ? yes
O1 C2 3.62(1) ? ? yes
O1 C5 2.46(1) ? ? yes
O1 C6 1.38(1) ? ? yes
O1 C7 1.42(1) ? ? yes
O1 C8 2.37(1) ? ? yes
O1 C24 3.64(1) ? ? yes
O2 O3 2.74(1) ? ? yes
O2 O14 2.679(10) ? ? yes
O2 C7 2.32(1) ? ? yes
O2 C8 1.40(1) ? ? yes
O2 C9 1.40(1) ? ? yes
O2 C10 2.35(1) ? ? yes
O2 C24 3.44(1) ? ? yes
O3 O4 2.542(9) ? ? yes
O3 O14 2.726(10) ? ? yes
O3 C9 2.35(1) ? ? yes
O3 C10 1.43(1) ? ? yes
O3 C11 1.38(1) ? ? yes
O3 C12 2.45(2) ? ? yes
O3 C13 3.67(2) ? ? yes
O3 C15 3.62(1) ? ? yes
O3 C15 3.57(1) ? ? yes
O3 C16 2.34(1) ? ? yes
O3 C25 3.67(1) ? ? yes
O4 O5 2.75(1) ? ? yes
O4 O14 2.730(10) ? ? yes
O4 C11 2.33(1) ? ? yes
O4 C12 3.60(2) ? ? yes
O4 C12 3.61(1) ? ? yes
O4 C13 3.59(2) ? ? yes
O4 C14 3.68(2) ? ? yes
O4 C15 2.45(1) ? ? yes
O4 C16 1.37(1) ? ? yes
O4 C17 1.40(1) ? ? yes
O4 C18 2.34(1) ? ? yes
O5 O6 2.76(1) ? ? yes
O5 O14 2.63(1) ? ? yes
O5 C17 2.35(1) ? ? yes
O5 C18 1.42(1) ? ? yes
O5 C19 1.42(1) ? ? yes
O5 C20 2.36(1) ? ? yes
O5 C23 3.68(2) ? ? yes
O6 O14 2.832(9) ? ? yes
O6 C1 1.39(1) ? ? yes
O6 C2 2.45(1) ? ? yes
O6 C3 3.65(2) ? ? yes
O6 C5 3.62(1) ? ? yes
O6 C6 2.35(1) ? ? yes
O6 C19 2.36(1) ? ? yes
O6 C20 1.43(1) ? ? yes
O6 C23 3.65(1) ? ? yes
O7 O8 2.75(1) ? ? yes
O7 O12 2.563(10) ? ? yes
O7 O13 2.756(10) ? ? yes
O7 C21 2.34(1) ? ? yes
O7 C22 3.61(1) ? ? yes
O7 C22 3.60(1) ? ? yes
O7 C24 3.68(2) ? ? yes
O7 C25 2.43(1) ? ? yes
O7 C26 1.38(1) ? ? yes
O7 C27 1.45(1) ? ? yes
O7 C28 2.38(1) ? ? yes
O8 O9 2.75(1) ? ? yes
O8 O13 2.62(1) ? ? yes
O8 C13 3.62(2) ? ? yes
O8 C27 2.35(1) ? ? yes
O8 C28 1.42(1) ? ? yes
O8 C29 1.42(1) ? ? yes
O8 C30 2.32(1) ? ? yes
O9 O10 2.592(10) ? ? yes
O9 O13 2.834(10) ? ? yes
O9 C29 2.40(1) ? ? yes
O9 C30 1.46(1) ? ? yes
O9 C31 1.40(1) ? ? yes
O9 C32 2.48(2) ? ? yes
O9 C33 3.67(2) ? ? yes
O9 C34 3.66(1) ? ? yes
O9 C35 3.64(1) ? ? yes
O9 C36 2.36(1) ? ? yes
O10 O11 2.75(1) ? ? yes
O10 O13 2.811(10) ? ? yes
O10 C14 3.58(1) ? ? yes
O10 C31 2.40(2) ? ? yes
O10 C32 3.68(1) ? ? yes
O10 C35 2.49(2) ? ? yes
O10 C36 1.40(1) ? ? yes
O10 C37 1.45(1) ? ? yes
O10 C38 2.36(1) ? ? yes
O11 O12 2.79(1) ? ? yes
O11 O13 2.691(10) ? ? yes
O11 C14 3.65(2) ? ? yes
O11 C37 2.33(1) ? ? yes
O11 C38 1.42(1) ? ? yes
O11 C39 1.41(1) ? ? yes
O11 C40 2.36(1) ? ? yes
O12 O13 2.759(10) ? ? yes
O12 C21 1.38(1) ? ? yes
O12 C22 2.44(2) ? ? yes
O12 C23 3.68(2) ? ? yes
O12 C24 3.59(2) ? ? yes
O12 C25 3.61(1) ? ? yes
O12 C25 3.68(1) ? ? yes
O12 C26 2.35(1) ? ? yes
O12 C39 2.38(1) ? ? yes
O12 C40 1.44(1) ? ? yes
O13 C13 3.54(2) ? ? yes
O13 C14 3.47(2) ? ? yes
O13 C27 3.62(1) ? ? yes
O13 C28 3.36(1) ? ? yes
O13 C29 3.40(1) ? ? yes
O13 C30 3.67(1) ? ? yes
O13 C37 3.68(1) ? ? yes
O13 C38 3.41(1) ? ? yes
O13 C39 3.32(1) ? ? yes
O13 C40 3.61(1) ? ? yes
O14 C7 3.63(1) ? ? yes
O14 C8 3.38(1) ? ? yes
O14 C9 3.32(1) ? ? yes
O14 C10 3.61(1) ? ? yes
O14 C17 3.56(1) ? ? yes
O14 C18 3.31(1) ? ? yes
O14 C19 3.37(1) ? ? yes
O14 C20 3.67(1) ? ? yes
O14 C23 3.41(2) ? ? yes
O14 C24 3.50(2) ? ? yes
C1 C2 1.39(1) ? ? yes
C1 C3 2.35(2) ? ? yes
C1 C4 2.74(2) ? ? yes
C1 C5 2.37(2) ? ? yes
C1 C6 1.38(1) ? ? yes
C1 C7 3.63(2) ? ? yes
C1 C19 3.66(2) ? ? yes
C1 C20 2.42(2) ? ? yes
C2 C3 1.35(2) ? ? yes
C2 C4 2.38(2) ? ? yes
C2 C5 2.74(2) ? ? yes
C2 C6 2.40(2) ? ? yes
C2 C6 3.67(2) ? ? yes
C2 C20 2.84(2) ? ? yes
C3 C4 1.35(2) ? ? yes
C3 C5 2.33(2) ? ? yes
C3 C6 2.72(2) ? ? yes
C4 C5 1.35(1) ? ? yes
C4 C6 2.38(2) ? ? yes
C5 C6 1.38(1) ? ? yes
C5 C7 2.85(2) ? ? yes
C6 C7 2.39(2) ? ? yes
C6 C8 3.66(2) ? ? yes
C6 C20 3.66(2) ? ? yes
C7 C8 1.47(1) ? ? yes
C7 C9 3.59(2) ? ? yes
C8 C9 2.32(2) ? ? yes
C8 C10 3.62(2) ? ? yes
C9 C10 1.49(2) ? ? yes
C9 C11 3.64(2) ? ? yes
C10 C11 2.38(2) ? ? yes
C10 C12 2.81(2) ? ? yes
C10 C16 3.64(2) ? ? yes
C11 C12 1.37(2) ? ? yes
C11 C13 2.36(2) ? ? yes
C11 C14 2.73(2) ? ? yes
C11 C15 2.40(2) ? ? yes
C11 C15 3.62(2) ? ? yes
C11 C16 1.40(1) ? ? yes
C11 C16 3.59(1) ? ? yes
C11 C17 3.61(2) ? ? yes
C11 C26 3.67(1) ? ? yes
C12 C13 1.36(2) ? ? yes
C12 C14 2.36(2) ? ? yes
C12 C15 2.76(2) ? ? yes
C12 C16 2.40(2) ? ? yes
C13 C14 1.36(2) ? ? yes
C13 C15 2.38(2) ? ? yes
C13 C16 2.75(2) ? ? yes
C14 C15 1.38(2) ? ? yes
C14 C16 2.38(2) ? ? yes
C15 C16 1.38(1) ? ? yes
C15 C17 2.81(2) ? ? yes
C16 C17 2.36(2) ? ? yes
C16 C18 3.61(2) ? ? yes
C17 C18 1.47(2) ? ? yes
C17 C19 3.63(2) ? ? yes
C18 C19 2.36(2) ? ? yes
C18 C20 3.64(2) ? ? yes
C19 C20 1.48(1) ? ? yes
C21 C21 3.62(2) ? ? yes
C21 C22 1.37(2) ? ? yes
C21 C23 2.37(2) ? ? yes
C21 C24 2.77(2) ? ? yes
C21 C25 2.40(2) ? ? yes
C21 C26 1.40(1) ? ? yes
C21 C26 3.65(1) ? ? yes
C21 C27 3.67(2) ? ? yes
C21 C39 3.67(2) ? ? yes
C21 C40 2.41(2) ? ? yes
C22 C23 1.38(2) ? ? yes
C22 C24 2.42(2) ? ? yes
C22 C25 2.78(2) ? ? yes
C22 C26 2.40(2) ? ? yes
C22 C26 3.60(2) ? ? yes
C22 C40 2.84(2) ? ? yes
C23 C24 1.38(2) ? ? yes
C23 C25 2.38(2) ? ? yes
C23 C26 2.74(2) ? ? yes
C24 C25 1.38(2) ? ? yes
C24 C26 2.38(2) ? ? yes
C25 C26 1.37(1) ? ? yes
C25 C27 2.83(2) ? ? yes
C25 C40 3.67(2) ? ? yes
C26 C27 2.42(2) ? ? yes
C26 C28 3.66(2) ? ? yes
C26 C40 3.66(2) ? ? yes
C27 C28 1.48(2) ? ? yes
C27 C29 3.62(2) ? ? yes
C28 C29 2.34(2) ? ? yes
C28 C30 3.60(2) ? ? yes
C29 C30 1.48(2) ? ? yes
C30 C31 2.44(2) ? ? yes
C30 C32 2.89(2) ? ? yes
C31 C32 1.38(1) ? ? yes
C31 C33 2.34(2) ? ? yes
C31 C34 2.73(2) ? ? yes
C31 C35 2.41(2) ? ? yes
C31 C36 1.43(1) ? ? yes
C32 C33 1.34(2) ? ? yes
C32 C34 2.37(2) ? ? yes
C32 C35 2.78(2) ? ? yes
C32 C36 2.44(2) ? ? yes
C32 C36 3.64(2) ? ? yes
C33 C34 1.36(2) ? ? yes
C33 C35 2.36(2) ? ? yes
C33 C36 2.75(2) ? ? yes
C34 C35 1.35(2) ? ? yes
C34 C36 2.38(2) ? ? yes
C35 C36 1.40(2) ? ? yes
C35 C37 2.88(2) ? ? yes
C36 C37 2.42(2) ? ? yes
C36 C38 3.65(2) ? ? yes
C37 C38 1.46(1) ? ? yes
C37 C39 3.61(2) ? ? yes
C38 C39 2.35(2) ? ? yes
C38 C40 3.64(2) ? ? yes
C39 C40 1.49(2) ? ? yes
